data_2108066
loop_
_publ_author_name
'Siidra, Oleg'
'Nazarchuk, Evgeny'
'Bocharov, Sergey'
'Depmeier, Wulf'
'Zadoya, Anastasiya'

_publ_section_title
;
 Formation of co-racemic uranyl chromate constructed from chiral layers of
 different topology
;
_journal_issue 1
_journal_name_full 'Acta Crystallographica Section B'
_journal_page_first 101
_journal_page_last 111
_journal_paper_doi 10.1107/S205252061601917X
_journal_volume 73
_journal_year 2017
_chemical_formula_sum 'C8 H38 Cr6 N4 O35 U4'
_chemical_formula_weight 2014.54
_space_group_crystal_system orthorhombic
_space_group_IT_number 19
_space_group_name_Hall 'P 2ac 2ab'
_space_group_name_H-M_alt 'P 21 21 21'
_symmetry_space_group_name_Hall 'P 2ac 2ab'
_symmetry_space_group_name_H-M 'P 21 21 21'
_atom_sites_solution_hydrogens geom
_audit_creation_method SHELXL-2014/7
_cell_angle_alpha 90
_cell_angle_beta 90
_cell_angle_gamma 90
_cell_formula_units_Z 4
_cell_length_a 11.1281(10)
_cell_length_b 11.1520(10)
_cell_length_c 32.850(3)
_cell_measurement_reflns_used 2540
_cell_measurement_temperature 150(2)
_cell_measurement_theta_max 27.80
_cell_measurement_theta_min 1.24
_cell_volume 4076.7(6)
_computing_cell_refinement
;
APEX2 (Bruker, 20012)
;
_computing_data_collection
;
APEX2 (Bruker, 20012)
;
_computing_data_reduction
;
SAINT (Bruker, 2012)
;
_computing_molecular_graphics
;
DIAMOND, Version 4.2.2
;
_computing_publication_material 'SHELXL-2014/7 (Sheldrick, 2014)'
_computing_structure_refinement 'SHELXL-2014/7 (Sheldrick, 2014)'
_computing_structure_solution
;
WinGX, version 2014.1
;
_diffrn_ambient_temperature 150(2)
_diffrn_measured_fraction_theta_full 0.961
_diffrn_measured_fraction_theta_max 0.937
_diffrn_measurement_device_type 'Bruker Kappa APEXII DUO'
_diffrn_measurement_method '\p and \w scans'
_diffrn_radiation_type MoK\a
_diffrn_radiation_wavelength 0.71073
_diffrn_reflns_av_R_equivalents 0.0537
_diffrn_reflns_limit_h_max 14
_diffrn_reflns_limit_h_min -11
_diffrn_reflns_limit_k_max 6
_diffrn_reflns_limit_k_min -14
_diffrn_reflns_limit_l_max 33
_diffrn_reflns_limit_l_min -43
_diffrn_reflns_number 16152
_diffrn_reflns_theta_full 25.242
_diffrn_reflns_theta_max 27.999
_diffrn_reflns_theta_min 1.240
_exptl_absorpt_coefficient_mu 17.466
_exptl_absorpt_correction_T_max 0.7456
_exptl_absorpt_correction_T_min 0.6397
_exptl_absorpt_correction_type multi-scan
_exptl_absorpt_process_details
;
(SADABS; Bruker, 2012)
;
_exptl_crystal_colour red
_exptl_crystal_density_diffrn 3.282
_exptl_crystal_density_method 'not measured'
_exptl_crystal_description plate
_exptl_crystal_F_000 3624
_exptl_crystal_size_max 0.25
_exptl_crystal_size_mid 0.20
_exptl_crystal_size_min 0.17
_refine_diff_density_max 2.994
_refine_diff_density_min -2.268
_refine_ls_abs_structure_details
;
 Refined as an inversion twin.
;
_refine_ls_abs_structure_Flack 0.395(13)
_refine_ls_extinction_coef 0.00012(3)
_refine_ls_extinction_expression Fc^*^=kFc[1+0.001xFc^2^\l^3^/sin(2\q)]^-1/4^
_refine_ls_extinction_method 'SHELXL-2014/7 (Sheldrick 2014'
_refine_ls_goodness_of_fit_ref 1.065
_refine_ls_hydrogen_treatment noref
_refine_ls_matrix_type full
_refine_ls_number_parameters 281
_refine_ls_number_reflns 8521
_refine_ls_number_restraints 0
_refine_ls_restrained_S_all 1.065
_refine_ls_R_factor_all 0.0563
_refine_ls_R_factor_gt 0.0490
_refine_ls_shift/su_max 0.005
_refine_ls_shift/su_mean 0.062
_refine_ls_structure_factor_coef Fsqd
_refine_ls_weighting_details 'w=1/[\s^2^(Fo^2^)+85.6430P] where P=(Fo^2^+2Fc^2^)/3'
_refine_ls_weighting_scheme calc
_refine_ls_wR_factor_gt 0.1071
_refine_ls_wR_factor_ref 0.1108
_reflns_number_gt 7726
_reflns_number_total 8521
_reflns_threshold_expression 'I > 2\s(I)'
_cod_data_source_file bp5092sup1.cif
_cod_data_source_block compound_4
_cod_database_code 2108066
_shelx_space_group_comment
;
The symmetry employed for this shelxl refinement is uniquely defined
by the following loop, which should always be used as a source of
symmetry information in preference to the above space-group names.
They are only intended as comments.
;

loop_
_space_group_symop_operation_xyz
'x, y, z'
'-x+1/2, -y, z+1/2'
'-x, y+1/2, -z+1/2'
'x+1/2, -y+1/2, -z'

loop_
_atom_site_type_symbol
_atom_site_label
_atom_site_fract_x
_atom_site_fract_y
_atom_site_fract_z
_atom_site_U_iso_or_equiv
_atom_site_adp_type
_atom_site_calc_flag
_atom_site_occupancy
U U1 0.79273(6) 0.34185(6) 0.02681(2) 0.00768(16) Uani d 1
U U2 0.87286(6) 0.86690(6) -0.00050(3) 0.00959(17) Uani d 1
U U3 0.04887(6) -0.11194(6) 0.21643(2) 0.00715(16) Uani d 1
U U4 0.46409(6) 0.18507(6) 0.23093(3) 0.00819(17) Uani d 1
Cr Cr1 0.9574(3) 1.1516(3) -0.05072(11) 0.0094(6) Uani d 1
Cr Cr2 0.6725(2) 0.6449(3) 0.05160(11) 0.0086(7) Uani d 1
Cr Cr3 0.6217(3) 1.0713(3) -0.02092(12) 0.0131(7) Uani d 1
Cr Cr4 0.3835(3) -0.1141(3) 0.18602(11) 0.0087(7) Uani d 1
Cr Cr5 0.2004(3) -0.3741(2) 0.26527(11) 0.0097(7) Uani d 1
Cr Cr6 0.1263(3) 0.2152(3) 0.20220(11) 0.0096(7) Uani d 1
O O1 0.7422(11) 0.7758(12) 0.0466(5) 0.009(3) Uiso d 1
O O2 0.8997(12) 1.0093(12) -0.0515(5) 0.011(3) Uiso d 1
O O3 0.8535(12) 0.7573(12) -0.0382(5) 0.014(3) Uiso d 1
O O4 0.8906(11) 0.9734(11) 0.0377(4) 0.007(3) Uiso d 1
O O5 0.7385(12) 0.3940(13) -0.0212(5) 0.015(3) Uiso d 1
O O6 1.1051(12) 1.1439(12) -0.0589(5) 0.013(3) Uiso d 1
O O7 0.9282(11) 1.2133(11) -0.0069(5) 0.010(3) Uiso d 1
O O8 0.6775(12) 0.9317(12) -0.0176(5) 0.015(3) Uiso d 1
O O9 0.7796(12) 0.5407(11) 0.0536(5) 0.008(3) Uiso d 1
O O10 0.5830(12) 0.6251(13) 0.0121(5) 0.017(3) Uiso d 1
O O11 0.8521(13) 0.2929(13) 0.0744(5) 0.016(3) Uiso d 1
O O12 0.5951(11) 0.6454(12) 0.0931(5) 0.010(3) Uiso d 1
O O13 0.4741(11) 1.0584(11) -0.0124(5) 0.008(3) Uiso d 1
O O14 0.8961(13) 1.2274(13) -0.0862(5) 0.018(3) Uiso d 1
O O15 0.6866(11) 1.1617(11) 0.0123(5) 0.010(3) Uiso d 1
O O16 0.6418(14) 1.1201(15) -0.0658(6) 0.026(4) Uiso d 1
O OW17 0.9777(13) 0.7048(13) 0.0396(5) 0.017(3) Uiso d 1
H HW3C 0.9805 0.7276 0.0690 0.020 Uiso calc 1
H HW3D 1.0622 0.6957 0.0297 0.020 Uiso calc 1
O O18 0.0640(11) 0.0839(11) 0.1894(5) 0.008(3) Uiso d 1
O O19 0.2748(13) 0.1974(13) 0.2011(5) 0.017(3) Uiso d 1
O O20 0.1294(12) -0.5034(11) 0.2682(5) 0.010(3) Uiso d 1
O O21 0.1100(13) -0.0633(12) 0.2632(5) 0.016(3) Uiso d 1
O O22 0.5182(13) 0.2724(13) 0.1903(5) 0.017(3) Uiso d 1
O O23 0.4093(12) 0.0962(12) 0.2714(5) 0.015(3) Uiso d 1
O O24 0.1525(11) -0.2983(11) 0.2255(5) 0.008(3) Uiso d 1
O O25 0.1790(12) -0.2987(12) 0.3056(5) 0.012(3) Uiso d 1
O O26 -0.0140(13) -0.1620(13) 0.1701(5) 0.018(3) Uiso d 1
O O27 0.2353(11) -0.0886(11) 0.1829(5) 0.008(3) Uiso d 1
O O28 0.4562(13) 0.0171(12) 0.1880(5) 0.012(3) Uiso d 1
O O29 0.3482(11) -0.4081(11) 0.2617(4) 0.007(3) Uiso d 1
O O30 0.4141(13) -0.1931(13) 0.2262(6) 0.021(4) Uiso d 1
O O31 0.0882(13) 0.2569(13) 0.2480(6) 0.019(3) Uiso d 1
O O32 0.0851(13) 0.3163(14) 0.1699(5) 0.018(3) Uiso d 1
O O33 0.4278(13) -0.1835(14) 0.1463(5) 0.021(4) Uiso d 1
O OW34 0.3449(12) 0.3474(12) 0.2633(5) 0.013(3) Uiso d 1
H HW3A 0.3677 0.4265 0.2513 0.016 Uiso calc 1
H HW3B 0.3622 0.3500 0.2932 0.016 Uiso calc 1
O OW35 0.439(3) 0.968(3) 0.0706(10) 0.079(8) Uiso d 1
H HW3E 0.4333 1.0452 0.0555 0.094 Uiso calc 1
H HW3F 0.3627 0.9563 0.0863 0.094 Uiso calc 1
C C1 0.5671(19) 0.3733(19) -0.0942(8) 0.018(5) Uiso d 1
H H1A 0.5050 0.4245 -0.0807 0.022 Uiso calc 1
H H1B 0.5907 0.3066 -0.0755 0.022 Uiso calc 1
H H1C 0.5334 0.3390 -0.1199 0.022 Uiso calc 1
C C2 0.279(2) -0.069(2) 0.3483(8) 0.022(5) Uiso d 1
H H2A 0.3084 -0.0561 0.3198 0.027 Uiso calc 1
H H2B 0.3055 -0.1496 0.3581 0.027 Uiso calc 1
H H2C 0.3135 -0.0054 0.3664 0.027 Uiso calc 1
C C3 0.724(3) 0.906(4) 0.1361(13) 0.060(10) Uiso d 1
H H3A 0.7966 0.9592 0.1381 0.072 Uiso calc 1
H H3B 0.7416 0.8385 0.1169 0.072 Uiso calc 1
H H3C 0.7048 0.8732 0.1636 0.072 Uiso calc 1
C C4 0.709(2) 0.889(2) -0.1258(9) 0.027(5) Uiso d 1
H H4A 0.6698 0.9323 -0.1027 0.033 Uiso calc 1
H H4B 0.6976 0.8004 -0.1222 0.033 Uiso calc 1
H H4C 0.6723 0.9148 -0.1521 0.033 Uiso calc 1
C C5 0.880(3) 1.003(3) -0.1577(10) 0.037(7) Uiso d 1
H H5A 0.8255 0.9947 -0.1817 0.044 Uiso calc 1
H H5B 0.9649 0.9863 -0.1664 0.044 Uiso calc 1
H H5C 0.8749 1.0865 -0.1467 0.044 Uiso calc 1
C C6 0.663(2) 0.580(3) -0.0916(10) 0.036(7) Uiso d 1
H H6A 0.5769 0.6044 -0.0957 0.043 Uiso calc 1
H H6B 0.7159 0.6328 -0.1084 0.043 Uiso calc 1
H H6C 0.6842 0.5895 -0.0622 0.043 Uiso calc 1
C C7 0.100(2) 0.062(2) 0.3460(9) 0.023(5) Uiso d 1
H H7A 0.1668 0.1192 0.3530 0.027 Uiso calc 1
H H7B 0.0322 0.0741 0.3655 0.027 Uiso calc 1
H H7C 0.0722 0.0780 0.3176 0.027 Uiso calc 1
C C8 0.686(3) 0.105(4) 0.1113(14) 0.066(11) Uiso d 1
H H8A 0.7380 0.1303 0.1346 0.079 Uiso calc 1
H H8B 0.6208 0.1650 0.1071 0.079 Uiso calc 1
H H8C 0.7360 0.0987 0.0861 0.079 Uiso calc 1
N N1 0.679(2) 0.450(2) -0.1043(9) 0.043(6) Uiso d 1
H H1D 0.7499 0.4435 -0.1229 0.051 Uiso calc 1
H H1E 0.6063 0.4222 -0.1193 0.051 Uiso calc 1
N N2 0.626(4) -0.027(4) 0.1215(13) 0.087(12) Uiso d 1
H H2D 0.5520 -0.0486 0.1371 0.104 Uiso calc 1
H H2E 0.6119 -0.0461 0.0921 0.104 Uiso calc 1
N N3 0.1446(16) -0.0617(16) 0.3491(6) 0.016(4) Uiso d 1
H H3D 0.1034 -0.1037 0.3721 0.020 Uiso calc 1
H H3E 0.2329 -0.0615 0.3547 0.020 Uiso calc 1
N N4 0.8450(17) 0.9178(18) -0.1262(7) 0.023(4) Uiso d 1
H H4D 0.8692 0.9490 -0.0988 0.028 Uiso calc 1
H H4E 0.8867 0.8395 -0.1307 0.028 Uiso calc 1

loop_
_atom_site_aniso_label
_atom_site_aniso_U_11
_atom_site_aniso_U_22
_atom_site_aniso_U_33
_atom_site_aniso_U_12
_atom_site_aniso_U_13
_atom_site_aniso_U_23
U1 0.0044(3) 0.0088(3) 0.0099(4) 0.0003(2) -0.0007(3) -0.0012(3)
U2 0.0056(3) 0.0077(3) 0.0155(4) 0.0002(2) 0.0016(3) -0.0004(3)
U3 0.0035(3) 0.0076(3) 0.0103(4) 0.0006(2) 0.0002(3) 0.0000(3)
U4 0.0033(3) 0.0079(3) 0.0134(4) 0.0001(2) 0.0002(3) -0.0011(3)
Cr1 0.0043(12) 0.0117(14) 0.0122(18) -0.0003(11) 0.0004(15) -0.0003(12)
Cr2 0.0030(12) 0.0101(14) 0.0127(18) -0.0003(10) 0.0046(14) -0.0015(13)
Cr3 0.0082(14) 0.0137(14) 0.017(2) 0.0008(12) -0.0021(16) -0.0012(14)
Cr4 0.0033(12) 0.0056(13) 0.017(2) -0.0009(11) 0.0009(14) 0.0001(12)
Cr5 0.0059(13) 0.0032(12) 0.020(2) 0.0010(11) 0.0015(15) -0.0019(12)
Cr6 0.0040(13) 0.0092(13) 0.016(2) -0.0003(11) 0.0000(15) 0.0026(12)

loop_
_atom_type_symbol
_atom_type_description
_atom_type_scat_dispersion_real
_atom_type_scat_dispersion_imag
_atom_type_scat_source
O O 0.0106 0.0060 'International Tables Vol C Tables 4.2.6.8 and 6.1.1.4'
Cr Cr 0.3209 0.6236 'International Tables Vol C Tables 4.2.6.8 and 6.1.1.4'
U U -9.6767 9.6646 'International Tables Vol C Tables 4.2.6.8 and 6.1.1.4'
C C 0.0033 0.0016 'International Tables Vol C Tables 4.2.6.8 and 6.1.1.4'
N N 0.0061 0.0033 'International Tables Vol C Tables 4.2.6.8 and 6.1.1.4'
H H 0.0000 0.0000 'International Tables Vol C Tables 4.2.6.8 and 6.1.1.4'

loop_
_geom_angle_atom_site_label_1
_geom_angle_atom_site_label_2
_geom_angle_atom_site_label_3
_geom_angle_site_symmetry_1
_geom_angle_site_symmetry_3
_geom_angle
O11 U1 O5 . . 177.8(6)
O11 U1 O6 . 4_465 87.5(6)
O5 U1 O6 . 4_465 94.2(6)
O11 U1 O13 . 4_565 90.2(6)
O5 U1 O13 . 4_565 87.6(6)
O6 U1 O13 4_465 4_565 145.4(5)
O11 U1 O7 . 1_545 89.4(6)
O5 U1 O7 . 1_545 90.0(6)
O6 U1 O7 4_465 1_545 145.3(5)
O13 U1 O7 4_565 1_545 69.1(4)
O11 U1 O15 . 1_545 95.8(6)
O5 U1 O15 . 1_545 86.0(6)
O6 U1 O15 4_465 1_545 72.8(5)
O13 U1 O15 4_565 1_545 141.7(5)
O7 U1 O15 1_545 1_545 73.1(4)
O11 U1 O9 . . 89.1(6)
O5 U1 O9 . . 90.1(6)
O6 U1 O9 4_465 . 73.6(5)
O13 U1 O9 4_565 . 71.8(4)
O7 U1 O9 1_545 . 140.9(4)
O15 U1 O9 1_545 . 145.8(4)
O11 U1 O10 . . 124.8(5)
O5 U1 O10 . . 55.4(5)
O6 U1 O10 4_465 . 58.4(4)
O13 U1 O10 4_565 . 96.0(4)
O7 U1 O10 1_545 . 143.6(4)
O15 U1 O10 1_545 . 110.9(4)
O9 U1 O10 . . 43.0(4)
O11 U1 O14 . 1_545 126.6(5)
O5 U1 O14 . 1_545 52.8(5)
O6 U1 O14 4_465 1_545 132.8(4)
O13 U1 O14 4_565 1_545 73.9(4)
O7 U1 O14 1_545 1_545 37.2(4)
O15 U1 O14 1_545 1_545 72.2(4)
O9 U1 O14 . 1_545 129.8(4)
O10 U1 O14 . 1_545 107.7(3)
O11 U1 O16 . 4_565 53.7(5)
O5 U1 O16 . 4_565 124.1(5)
O6 U1 O16 4_465 4_565 134.0(4)
O13 U1 O16 4_565 4_565 37.2(4)
O7 U1 O16 1_545 4_565 66.7(4)
O15 U1 O16 1_545 4_565 128.2(4)
O9 U1 O16 . 4_565 81.2(4)
O10 U1 O16 . 4_565 120.8(3)
O14 U1 O16 1_545 4_565 92.8(3)
O11 U1 O7 . 4_465 117.0(5)
O5 U1 O7 . 4_465 65.1(5)
O6 U1 O7 4_465 4_465 37.9(4)
O13 U1 O7 4_565 4_465 151.2(4)
O7 U1 O7 1_545 4_465 117.4(2)
O15 U1 O7 1_545 4_465 50.1(4)
O9 U1 O7 . 4_465 97.8(4)
O10 U1 O7 . 4_465 61.5(3)
O14 U1 O7 1_545 4_465 94.9(3)
O16 U1 O7 4_565 4_465 170.6(3)
O11 U1 OW35 . 4_565 133.2(6)
O5 U1 OW35 . 4_565 44.6(6)
O6 U1 OW35 4_465 4_565 131.1(5)
O13 U1 OW35 4_565 4_565 43.1(5)
O7 U1 OW35 1_545 4_565 72.5(5)
O15 U1 OW35 1_545 4_565 118.1(5)
O9 U1 OW35 . 4_565 80.4(5)
O10 U1 OW35 . 4_565 74.3(5)
O14 U1 OW35 1_545 4_565 49.7(5)
O16 U1 OW35 4_565 4_565 79.5(5)
O7 U1 OW35 4_465 4_565 109.6(4)
O4 U2 O3 . . 178.7(7)
O4 U2 O2 . . 92.2(6)
O3 U2 O2 . . 89.0(6)
O4 U2 O1 . . 83.7(6)
O3 U2 O1 . . 95.0(6)
O2 U2 O1 . . 147.9(5)
O4 U2 O8 . . 93.9(6)
O3 U2 O8 . . 86.1(6)
O2 U2 O8 . . 74.8(5)
O1 U2 O8 . . 73.7(5)
O4 U2 O10 . 4_565 88.8(6)
O3 U2 O10 . 4_565 91.9(6)
O2 U2 O10 . 4_565 74.5(5)
O1 U2 O10 . 4_565 137.0(5)
O8 U2 O10 . 4_565 149.2(5)
O4 U2 OW17 . . 93.5(6)
O3 U2 OW17 . . 85.7(6)
O2 U2 OW17 . . 143.6(5)
O1 U2 OW17 . . 68.5(5)
O8 U2 OW17 . . 140.4(5)
O10 U2 OW17 4_565 . 69.8(5)
O4 U2 O15 . . 53.7(5)
O3 U2 O15 . . 126.7(5)
O2 U2 O15 . . 64.7(4)
O1 U2 O15 . . 88.0(4)
O8 U2 O15 . . 43.9(4)
O10 U2 O15 4_565 . 120.6(4)
OW17 U2 O15 . . 142.3(4)
O4 U2 O7 . . 49.3(5)
O3 U2 O7 . . 132.0(6)
O2 U2 O7 . . 43.0(4)
O1 U2 O7 . . 123.9(4)
O8 U2 O7 . . 80.2(4)
O10 U2 O7 4_565 . 78.4(4)
OW17 U2 O7 . . 131.5(4)
O15 U2 O7 . . 42.3(3)
O4 U2 O12 . 4_565 120.8(5)
O3 U2 O12 . 4_565 60.4(5)
O2 U2 O12 . 4_565 52.0(4)
O1 U2 O12 . 4_565 152.1(4)
O8 U2 O12 . 4_565 114.0(4)
O10 U2 O12 4_565 4_565 41.8(5)
OW17 U2 O12 . 4_565 95.0(4)
O15 U2 O12 . 4_565 116.6(3)
O7 U2 O12 . 4_565 83.9(3)
O4 U2 O9 . . 108.4(5)
O3 U2 O9 . . 70.3(5)
O2 U2 O9 . . 158.7(4)
O1 U2 O9 . . 36.1(4)
O8 U2 O9 . . 98.0(4)
O10 U2 O9 4_565 . 110.2(4)
OW17 U2 O9 . . 43.0(4)
O15 U2 O9 . . 123.7(3)
O7 U2 O9 . . 157.0(3)
O12 U2 O9 4_565 . 117.1(3)
O4 U2 O10 . . 116.9(5)
O3 U2 O10 . . 62.0(5)
O2 U2 O10 . . 127.1(4)
O1 U2 O10 . . 35.8(4)
O8 U2 O10 . . 61.0(4)
O10 U2 O10 4_565 . 142.4(2)
OW17 U2 O10 . . 81.1(4)
O15 U2 O10 . . 97.0(3)
O7 U2 O10 . . 139.0(3)
O12 U2 O10 4_565 . 122.3(3)
O9 U2 O10 . . 38.1(3)
O21 U3 O26 . . 179.1(7)
O21 U3 O18 . . 90.9(6)
O26 U3 O18 . . 89.8(6)
O21 U3 O27 . . 91.9(6)
O26 U3 O27 . . 88.9(6)
O18 U3 O27 . . 70.1(4)
O21 U3 O20 . 3 88.9(6)
O26 U3 O20 . 3 90.8(6)
O18 U3 O20 . 3 70.7(4)
O27 U3 O20 . 3 140.8(5)
O21 U3 O24 . . 88.5(6)
O26 U3 O24 . . 91.3(6)
O18 U3 O24 . . 144.5(4)
O27 U3 O24 . . 74.4(4)
O20 U3 O24 3 . 144.8(5)
O21 U3 O31 . 3_545 90.5(6)
O26 U3 O31 . 3_545 88.6(6)
O18 U3 O31 . 3_545 141.9(5)
O27 U3 O31 . 3_545 147.9(5)
O20 U3 O31 3 3_545 71.3(5)
O24 U3 O31 . 3_545 73.7(5)
O21 U3 O25 . . 50.5(5)
O26 U3 O25 . . 129.0(5)
O18 U3 O25 . . 138.9(4)
O27 U3 O25 . . 94.8(4)
O20 U3 O25 3 . 115.1(4)
O24 U3 O25 . . 42.3(4)
O31 U3 O25 3_545 . 62.9(4)
O21 U3 O32 . 3_545 53.7(5)
O26 U3 O32 . 3_545 125.4(5)
O18 U3 O32 . 3_545 123.3(4)
O27 U3 O32 . 3_545 139.9(4)
O20 U3 O32 3 3_545 66.6(4)
O24 U3 O32 . 3_545 83.8(4)
O31 U3 O32 3_545 3_545 38.0(5)
O25 U3 O32 . 3_545 48.9(3)
O21 U3 O30 . . 68.0(5)
O26 U3 O30 . . 112.5(5)
O18 U3 O30 . . 99.2(4)
O27 U3 O30 . . 37.4(4)
O20 U3 O30 3 . 154.9(4)
O24 U3 O30 . . 48.2(4)
O31 U3 O30 3_545 . 116.5(4)
O25 U3 O30 . . 57.5(3)
O32 U3 O30 3_545 . 104.0(3)
O21 U3 O31 . . 56.8(5)
O26 U3 O31 . . 123.7(5)
O18 U3 O31 . . 36.2(4)
O27 U3 O31 . . 85.3(4)
O20 U3 O31 3 . 62.8(4)
O24 U3 O31 . . 139.2(4)
O31 U3 O31 3_545 . 122.1(3)
O25 U3 O31 . . 107.2(3)
O32 U3 O31 3_545 . 90.2(3)
O30 U3 O31 . . 95.2(3)
O21 U3 O19 . . 68.3(5)
O26 U3 O19 . . 112.6(5)
O18 U3 O19 . . 34.2(4)
O27 U3 O19 . . 49.0(4)
O20 U3 O19 3 . 96.0(4)
O24 U3 O19 . . 115.4(3)
O31 U3 O19 3_545 . 155.9(5)
O25 U3 O19 . . 107.5(3)
O32 U3 O19 3_545 . 118.4(3)
O30 U3 O19 . . 67.3(3)
O31 U3 O19 . . 36.3(3)
O22 U4 O23 . . 179.5(7)
O22 U4 O19 . . 87.6(6)
O23 U4 O19 . . 92.2(6)
O22 U4 O29 . 3_655 91.0(6)
O23 U4 O29 . 3_655 88.9(6)
O19 U4 O29 . 3_655 151.1(5)
O22 U4 O28 . . 89.9(6)
O23 U4 O28 . . 89.5(6)
O19 U4 O28 . . 76.1(5)
O29 U4 O28 3_655 . 75.0(5)
O22 U4 O30 . 3_655 86.4(7)
O23 U4 O30 . 3_655 94.1(6)
O19 U4 O30 . 3_655 137.0(5)
O29 U4 O30 3_655 3_655 71.6(5)
O28 U4 O30 . 3_655 146.4(5)
O22 U4 OW34 . . 96.0(6)
O23 U4 OW34 . . 84.4(6)
O19 U4 OW34 . . 69.8(5)
O29 U4 OW34 3_655 . 139.0(5)
O28 U4 OW34 . . 145.0(5)
O30 U4 OW34 3_655 . 68.6(5)
O22 U4 O25 . 3_655 55.2(5)
O23 U4 O25 . 3_655 124.9(5)
O19 U4 O25 . 3_655 137.8(4)
O29 U4 O25 3_655 3_655 36.6(4)
O28 U4 O25 . 3_655 84.1(4)
O30 U4 O25 3_655 3_655 66.5(4)
OW34 U4 O25 . 3_655 127.1(4)
O22 U4 O30 . . 124.5(6)
O23 U4 O30 . . 55.0(5)
O19 U4 O30 . . 85.7(4)
O29 U4 O30 3_655 . 71.4(4)
O28 U4 O30 . . 35.1(4)
O30 U4 O30 3_655 . 131.4(3)
OW34 U4 O30 . . 131.9(4)
O25 U4 O30 3_655 . 99.1(3)
O22 U4 O27 . . 108.6(5)
O23 U4 O27 . . 70.9(5)
O19 U4 O27 . . 49.3(4)
O29 U4 O27 3_655 . 104.6(3)
O28 U4 O27 . . 35.5(4)
O30 U4 O27 3_655 . 164.7(5)
OW34 U4 O27 . . 111.1(4)
O25 U4 O27 3_655 . 119.6(3)
O30 U4 O27 . . 37.0(3)
O22 U4 O31 . . 109.2(5)
O23 U4 O31 . . 70.7(5)
O19 U4 O31 . . 33.2(5)
O29 U4 O31 3_655 . 159.4(4)
O28 U4 O31 . . 101.0(4)
O30 U4 O31 3_655 . 111.8(4)
OW34 U4 O31 . . 44.6(4)
O25 U4 O31 3_655 . 163.9(3)
O30 U4 O31 . . 93.6(3)
O27 U4 O31 . . 66.5(3)
O14 Cr1 O7 . . 109.7(8)
O14 Cr1 O6 . . 109.3(8)
O7 Cr1 O6 . . 111.1(7)
O14 Cr1 O2 . . 108.7(8)
O7 Cr1 O2 . . 109.3(7)
O6 Cr1 O2 . . 108.6(7)
O14 Cr1 O15 . 4_575 104.9(6)
O7 Cr1 O15 . 4_575 65.1(5)
O6 Cr1 O15 . 4_575 51.3(6)
O2 Cr1 O15 . 4_575 145.5(5)
O14 Cr1 O16 . . 61.9(6)
O7 Cr1 O16 . . 88.2(5)
O6 Cr1 O16 . . 160.7(6)
O2 Cr1 O16 . . 62.4(5)
O15 Cr1 O16 4_575 . 145.2(4)
O14 Cr1 O4 . . 142.7(6)
O7 Cr1 O4 . . 58.6(5)
O6 Cr1 O4 . . 107.8(6)
O2 Cr1 O4 . . 54.7(6)
O15 Cr1 O4 4_575 . 100.8(3)
O16 Cr1 O4 . . 81.6(4)
O14 Cr1 O10 . 4_565 151.0(6)
O7 Cr1 O10 . 4_565 97.4(5)
O6 Cr1 O10 . 4_565 68.4(5)
O2 Cr1 O10 . 4_565 50.2(5)
O15 Cr1 O10 4_575 4_565 95.7(3)
O16 Cr1 O10 . 4_565 110.2(4)
O4 Cr1 O10 . 4_565 47.6(3)
O14 Cr1 O15 . . 92.6(6)
O7 Cr1 O15 . . 47.3(5)
O6 Cr1 O15 . . 154.8(6)
O2 Cr1 O15 . . 74.2(5)
O15 Cr1 O15 4_575 . 112.04(13)
O16 Cr1 O15 . . 43.1(4)
O4 Cr1 O15 . . 52.4(3)
O10 Cr1 O15 4_565 . 98.4(3)
O12 Cr2 O10 . . 110.0(7)
O12 Cr2 O1 . . 109.2(7)
O10 Cr2 O1 . . 108.7(8)
O12 Cr2 O9 . . 110.6(7)
O10 Cr2 O9 . . 111.7(7)
O1 Cr2 O9 . . 106.4(6)
O12 Cr2 O6 . 4_465 79.7(5)
O10 Cr2 O6 . 4_465 77.9(6)
O1 Cr2 O6 . 4_465 165.1(5)
O9 Cr2 O6 . 4_465 58.8(5)
O12 Cr2 OW17 . . 128.0(6)
O10 Cr2 OW17 . . 121.7(6)
O1 Cr2 OW17 . . 50.6(5)
O9 Cr2 OW17 . . 56.0(5)
O6 Cr2 OW17 4_465 . 114.5(3)
O12 Cr2 O2 . 4_465 62.5(6)
O10 Cr2 O2 . 4_465 53.8(6)
O1 Cr2 O2 . 4_465 147.1(5)
O9 Cr2 O2 . 4_465 106.2(5)
O6 Cr2 O2 4_465 4_465 47.5(3)
OW17 Cr2 O2 . 4_465 160.5(3)
O12 Cr2 O3 . 4_465 65.9(6)
O10 Cr2 O3 . 4_465 51.2(6)
O1 Cr2 O3 . 4_465 100.1(5)
O9 Cr2 O3 . 4_465 152.6(5)
O6 Cr2 O3 4_465 4_465 94.4(3)
OW17 Cr2 O3 . 4_465 148.9(3)
O2 Cr2 O3 4_465 4_465 47.0(3)
O16 Cr3 O15 . . 110.1(8)
O16 Cr3 O13 . . 108.9(8)
O15 Cr3 O13 . . 111.7(7)
O16 Cr3 O8 . . 109.0(9)
O15 Cr3 O8 . . 111.2(7)
O13 Cr3 O8 . . 105.8(7)
O16 Cr3 O2 . . 70.1(7)
O15 Cr3 O2 . . 85.4(5)
O13 Cr3 O2 . . 161.2(5)
O8 Cr3 O2 . . 58.9(5)
O16 Cr3 O7 . 4_475 95.6(7)
O15 Cr3 O7 . 4_475 70.3(5)
O13 Cr3 O7 . 4_475 52.0(5)
O8 Cr3 O7 . 4_475 152.1(6)
O2 Cr3 O7 . 4_475 146.0(3)
O16 Cr3 OW17 . 4_465 101.6(7)
O15 Cr3 OW17 . 4_465 147.8(6)
O13 Cr3 OW17 . 4_465 60.5(5)
O8 Cr3 OW17 . 4_465 50.9(5)
O2 Cr3 OW17 . 4_465 100.9(3)
O7 Cr3 OW17 4_475 4_465 112.4(3)
O16 Cr3 O4 . . 117.9(6)
O15 Cr3 O4 . . 59.1(5)
O13 Cr3 O4 . . 132.7(6)
O8 Cr3 O4 . . 53.0(6)
O2 Cr3 O4 . . 49.3(3)
O7 Cr3 O4 4_475 . 125.8(3)
OW17 Cr3 O4 4_465 . 101.5(3)
O33 Cr4 O30 . . 109.6(8)
O33 Cr4 O28 . . 107.8(8)
O30 Cr4 O28 . . 110.0(8)
O33 Cr4 O27 . . 109.6(8)
O30 Cr4 O27 . . 110.4(8)
O28 Cr4 O27 . . 109.3(7)
O33 Cr4 OW34 . 3_645 93.6(6)
O30 Cr4 OW34 . 3_645 50.3(6)
O28 Cr4 OW34 . 3_645 70.7(5)
O27 Cr4 OW34 . 3_645 154.9(6)
O33 Cr4 O24 . . 104.0(6)
O30 Cr4 O24 . . 62.5(6)
O28 Cr4 O24 . . 147.7(6)
O27 Cr4 O24 . . 53.6(5)
OW34 Cr4 O24 3_645 . 112.6(3)
O33 Cr4 O23 . . 155.7(6)
O30 Cr4 O23 . . 73.1(6)
O28 Cr4 O23 . . 51.2(6)
O27 Cr4 O23 . . 90.9(5)
OW34 Cr4 O23 3_645 . 69.2(3)
O24 Cr4 O23 . . 98.5(3)
O33 Cr4 O19 . . 131.6(7)
O30 Cr4 O19 . . 117.9(6)
O28 Cr4 O19 . . 48.3(5)
O27 Cr4 O19 . . 61.9(5)
OW34 Cr4 O19 3_645 . 109.6(3)
O24 Cr4 O19 . . 105.0(3)
O23 Cr4 O19 . . 47.5(3)
O25 Cr5 O24 . . 110.0(7)
O25 Cr5 O20 . . 110.1(8)
O24 Cr5 O20 . . 109.9(7)
O25 Cr5 O29 . . 108.8(7)
O24 Cr5 O29 . . 112.1(7)
O20 Cr5 O29 . . 105.9(6)
O25 Cr5 O18 . 3_545 64.4(5)
O24 Cr5 O18 . 3_545 98.1(5)
O20 Cr5 O18 . 3_545 55.0(5)
O29 Cr5 O18 . 3_545 149.1(5)
O25 Cr5 O30 . . 96.2(6)
O24 Cr5 O30 . . 67.6(5)
O20 Cr5 O30 . . 152.1(6)
O29 Cr5 O30 . . 54.7(5)
O18 Cr5 O30 3_545 . 151.3(3)
O25 Cr5 OW34 . 1_545 123.7(6)
O24 Cr5 OW34 . 1_545 126.2(6)
O20 Cr5 OW34 . 1_545 56.2(5)
O29 Cr5 OW34 . 1_545 49.7(5)
O18 Cr5 OW34 3_545 1_545 106.8(3)
O30 Cr5 OW34 . 1_545 101.6(3)
O25 Cr5 O31 . 3_545 75.5(6)
O24 Cr5 O31 . 3_545 53.0(5)
O20 Cr5 O31 . 3_545 86.2(5)
O29 Cr5 O31 . 3_545 164.1(6)
O18 Cr5 O31 3_545 3_545 46.7(4)
O30 Cr5 O31 . 3_545 110.1(4)
OW34 Cr5 O31 1_545 3_545 141.1(3)
O25 Cr5 O21 . . 57.7(6)
O24 Cr5 O21 . . 53.2(5)
O20 Cr5 O21 . . 135.1(5)
O29 Cr5 O21 . . 119.0(5)
O18 Cr5 O21 3_545 . 84.1(3)
O30 Cr5 O21 . . 67.3(3)
OW34 Cr5 O21 1_545 . 168.6(3)
O31 Cr5 O21 3_545 . 49.6(3)
O32 Cr6 O31 . . 109.4(8)
O32 Cr6 O19 . . 110.5(8)
O31 Cr6 O19 . . 108.2(8)
O32 Cr6 O18 . . 109.2(7)
O31 Cr6 O18 . . 111.9(7)
O19 Cr6 O18 . . 107.6(7)
O32 Cr6 O25 . 3 72.5(6)
O31 Cr6 O25 . 3 79.9(6)
O19 Cr6 O25 . 3 169.1(6)
O18 Cr6 O25 . 3 61.9(5)
O32 Cr6 OW34 . . 106.4(6)
O31 Cr6 OW34 . . 61.9(6)
O19 Cr6 OW34 . . 50.9(6)
O18 Cr6 OW34 . . 143.6(5)
O25 Cr6 OW34 3 . 139.3(4)
O32 Cr6 O27 . . 128.9(7)
O31 Cr6 O27 . . 120.7(6)
O19 Cr6 O27 . . 63.7(6)
O18 Cr6 O27 . . 44.2(5)
O25 Cr6 O27 3 . 106.0(3)
OW34 Cr6 O27 . . 105.1(3)
O32 Cr6 O21 . . 158.1(6)
O31 Cr6 O21 . . 74.2(6)
O19 Cr6 O21 . . 87.8(6)
O18 Cr6 O21 . . 51.8(6)
O25 Cr6 O21 3 . 87.4(3)
OW34 Cr6 O21 . . 94.4(3)
O27 Cr6 O21 . . 48.1(3)
Cr2 O1 U2 . . 137.1(8)
Cr2 O1 O9 . . 36.9(4)
U2 O1 O9 . . 112.6(6)
Cr2 O1 O12 . . 34.8(4)
U2 O1 O12 . . 171.8(7)
O9 O1 O12 . . 60.7(5)
Cr2 O1 O10 . . 35.5(5)
U2 O1 O10 . . 113.5(7)
O9 O1 O10 . . 61.6(5)
O12 O1 O10 . . 59.8(5)
Cr2 O1 OW17 . . 101.6(6)
U2 O1 OW17 . . 58.7(4)
O9 O1 OW17 . . 64.8(5)
O12 O1 OW17 . . 118.4(6)
O10 O1 OW17 . . 114.3(6)
Cr2 O1 O4 . . 171.2(8)
U2 O1 O4 . . 38.6(4)
O9 O1 O4 . . 134.3(6)
O12 O1 O4 . . 149.3(7)
O10 O1 O4 . . 147.6(8)
OW17 O1 O4 . . 69.6(5)
Cr2 O1 O8 . . 119.7(7)
U2 O1 O8 . . 53.2(4)
O9 O1 O8 . . 135.2(7)
O12 O1 O8 . . 127.3(6)
O10 O1 O8 . . 84.4(6)
OW17 O1 O8 . . 110.9(7)
O4 O1 O8 . . 65.4(5)
Cr2 O1 O3 . . 102.7(7)
U2 O1 O3 . . 34.8(3)
O9 O1 O3 . . 87.1(6)
O12 O1 O3 . . 137.2(7)
O10 O1 O3 . . 80.8(6)
OW17 O1 O3 . . 61.1(5)
O4 O1 O3 . . 73.5(5)
O8 O1 O3 . . 57.6(5)
Cr2 O1 OW35 . . 93.2(6)
U2 O1 OW35 . . 114.4(6)
O9 O1 OW35 . . 129.0(7)
O12 O1 OW35 . . 70.6(6)
O10 O1 OW35 . . 82.2(6)
OW17 O1 OW35 . . 163.4(7)
O4 O1 OW35 . . 95.6(6)
O8 O1 OW35 . . 67.1(6)
O3 O1 OW35 . . 123.2(7)
Cr2 O1 OW17 . 4_465 77.2(5)
U2 O1 OW17 . 4_465 88.1(5)
O9 O1 OW17 . 4_465 103.0(5)
O12 O1 OW17 . 4_465 89.0(5)
O10 O1 OW17 . 4_465 42.9(4)
OW17 O1 OW17 . 4_465 130.1(5)
O4 O1 OW17 . 4_465 108.3(5)
O8 O1 OW17 . 4_465 42.9(4)
O3 O1 OW17 . 4_465 70.4(4)
OW35 O1 OW17 . 4_465 60.6(5)
Cr2 O1 O3 . 4_465 57.8(4)
U2 O1 O3 . 4_465 127.5(5)
O9 O1 O3 . 4_465 94.4(5)
O12 O1 O3 . 4_465 51.7(4)
O10 O1 O3 . 4_465 42.8(4)
OW17 O1 O3 . 4_465 156.7(6)
O4 O1 O3 . 4_465 130.8(5)
O8 O1 O3 . 4_465 75.6(4)
O3 O1 O3 . 4_465 109.8(4)
OW35 O1 O3 . 4_465 39.9(5)
OW17 O1 O3 4_465 4_465 41.0(3)
Cr1 O2 U2 . . 132.0(8)
Cr1 O2 O14 . . 34.2(5)
U2 O2 O14 . . 157.1(8)
Cr1 O2 N4 . . 116.4(9)
U2 O2 N4 . . 111.3(7)
O14 O2 N4 . . 87.4(7)
Cr1 O2 O7 . . 34.3(4)
U2 O2 O7 . . 101.4(6)
O14 O2 O7 . . 58.2(5)
N4 O2 O7 . . 145.3(8)
Cr1 O2 O6 . . 35.1(4)
U2 O2 O6 . . 122.9(7)
O14 O2 O6 . . 58.6(5)
N4 O2 O6 . . 108.1(7)
O7 O2 O6 . . 59.6(5)
Cr1 O2 O10 . 4_565 102.3(7)
U2 O2 O10 . 4_565 53.5(4)
O14 O2 O10 . 4_565 132.9(7)
N4 O2 O10 . 4_565 111.9(7)
O7 O2 O10 . 4_565 96.4(6)
O6 O2 O10 . 4_565 74.4(5)
Cr1 O2 O8 . . 127.0(7)
U2 O2 O8 . . 53.1(4)
O14 O2 O8 . . 115.4(6)
N4 O2 O8 . . 92.5(7)
O7 O2 O8 . . 98.3(6)
O6 O2 O8 . . 157.5(7)
O10 O2 O8 4_565 . 106.6(6)
Cr1 O2 O3 . . 164.9(8)
U2 O2 O3 . . 37.3(4)
O14 O2 O3 . . 160.4(8)
N4 O2 O3 . . 74.5(6)
O7 O2 O3 . . 138.7(8)
O6 O2 O3 . . 133.9(6)
O10 O2 O3 4_565 . 63.0(5)
O8 O2 O3 . . 59.4(5)
Cr1 O2 O4 . . 97.1(7)
U2 O2 O4 . . 36.0(3)
O14 O2 O4 . . 122.8(7)
N4 O2 O4 . . 146.4(7)
O7 O2 O4 . . 65.4(5)
O6 O2 O4 . . 100.9(6)
O10 O2 O4 4_565 . 60.2(5)
O8 O2 O4 . . 62.7(5)
O3 O2 O4 . . 73.3(5)
Cr1 O2 O12 . 4_565 105.1(6)
U2 O2 O12 . 4_565 91.6(5)
O14 O2 O12 . 4_565 109.2(6)
N4 O2 O12 . 4_565 63.3(6)
O7 O2 O12 . 4_565 128.4(6)
O6 O2 O12 . 4_565 71.4(5)
O10 O2 O12 4_565 4_565 53.3(5)
O8 O2 O12 . 4_565 127.8(6)
O3 O2 O12 . 4_565 69.5(5)
O4 O2 O12 . 4_565 112.7(6)
Cr1 O2 O16 . . 88.9(6)
U2 O2 O16 . . 104.9(6)
O14 O2 O16 . . 64.5(5)
N4 O2 O16 . . 79.0(6)
O7 O2 O16 . . 81.9(5)
O6 O2 O16 . . 122.0(6)
O10 O2 O16 4_565 . 157.8(7)
O8 O2 O16 . . 52.3(5)
O3 O2 O16 . . 104.0(6)
O4 O2 O16 . . 99.7(6)
O12 O2 O16 4_565 . 142.3(7)
U2 O3 O8 . . 55.9(5)
U2 O3 OW35 . 4_565 145.7(9)
O8 O3 OW35 . 4_565 155.4(8)
U2 O3 O2 . . 53.7(5)
O8 O3 O2 . . 59.5(5)
OW35 O3 O2 4_565 . 137.0(9)
U2 O3 OW17 . . 58.1(5)
O8 O3 OW17 . . 104.6(7)
OW35 O3 OW17 4_565 . 89.6(8)
O2 O3 OW17 . . 103.9(6)
U2 O3 O10 . 4_565 52.3(5)
O8 O3 O10 . 4_565 102.7(6)
OW35 O3 O10 4_565 4_565 101.9(7)
O2 O3 O10 . 4_565 57.8(5)
OW17 O3 O10 . 4_565 56.1(5)
U2 O3 O1 . . 50.1(5)
O8 O3 O1 . . 57.2(5)
OW35 O3 O1 4_565 . 121.9(8)
O2 O3 O1 . . 98.3(6)
OW17 O3 O1 . . 54.3(5)
O10 O3 O1 4_565 . 93.2(6)
U2 O3 O12 . 4_565 93.2(6)
O8 O3 O12 . 4_565 116.8(6)
OW35 O3 O12 4_565 4_565 79.8(7)
O2 O3 O12 . 4_565 58.1(4)
OW17 O3 O12 . 4_565 98.7(5)
O10 O3 O12 4_565 4_565 48.8(5)
O1 O3 O12 . 4_565 141.2(6)
U2 O3 O4 . . 0.7(3)
O8 O3 O4 . . 55.9(5)
OW35 O3 O4 4_565 . 145.5(8)
O2 O3 O4 . . 54.3(4)
OW17 O3 O4 . . 57.7(4)
O10 O3 O4 4_565 . 52.6(4)
O1 O3 O4 . . 49.5(4)
O12 O3 O4 4_565 . 93.7(5)
U2 O3 O10 . . 93.5(6)
O8 O3 O10 . . 67.0(5)
OW35 O3 O10 4_565 . 94.9(7)
O2 O3 O10 . . 126.4(6)
OW17 O3 O10 . . 85.2(5)
O10 O3 O10 4_565 . 137.1(5)
O1 O3 O10 . . 45.3(4)
O12 O3 O10 4_565 . 173.3(6)
O4 O3 O10 . . 93.0(5)
U2 O3 Cr2 . 4_565 76.3(5)
O8 O3 Cr2 . 4_565 118.9(5)
OW35 O3 Cr2 4_565 4_565 84.1(7)
O2 O3 Cr2 . 4_565 62.0(4)
OW17 O3 Cr2 . 4_565 73.5(4)
O10 O3 Cr2 4_565 4_565 25.4(3)
O1 O3 Cr2 . 4_565 118.2(5)
O12 O3 Cr2 4_565 4_565 25.5(3)
O4 O3 Cr2 . 4_565 76.7(3)
O10 O3 Cr2 . 4_565 158.7(5)
U2 O3 O33 . 4 142.9(7)
O8 O3 O33 . 4 121.9(6)
OW35 O3 O33 4_565 4 52.1(7)
O2 O3 O33 . 4 91.8(6)
OW17 O3 O33 . 4 132.3(6)
O10 O3 O33 4_565 4 100.3(6)
O1 O3 O33 . 4 166.1(6)
O12 O3 O33 4_565 4 52.7(4)
O4 O3 O33 . 4 143.5(5)
O10 O3 O33 . 4 120.7(5)
Cr2 O3 O33 4_565 4 75.1(4)
U2 O4 O1 . . 57.7(5)
U2 O4 O10 . 4_565 54.5(5)
O1 O4 O10 . 4_565 101.4(6)
U2 O4 O2 . . 51.8(5)
O1 O4 O2 . . 103.4(6)
O10 O4 O2 4_565 . 57.9(5)
U2 O4 O8 . . 51.1(4)
O1 O4 O8 . . 58.2(5)
O10 O4 O8 4_565 . 100.4(6)
O2 O4 O8 . . 56.8(5)
U2 O4 O7 . . 105.4(7)
O1 O4 O7 . . 145.4(6)
O10 O4 O7 4_565 . 87.7(5)
O2 O4 O7 . . 53.6(4)
O8 O4 O7 . . 87.4(5)
U2 O4 OW17 . . 53.1(4)
O1 O4 OW17 . . 54.9(4)
O10 O4 OW17 4_565 . 54.9(5)
O2 O4 OW17 . . 97.9(5)
O8 O4 OW17 . . 96.1(5)
O7 O4 OW17 . . 142.6(6)
U2 O4 C1 . 4_565 148.6(7)
O1 O4 C1 . 4_565 136.9(7)
O10 O4 C1 4_565 4_565 94.4(6)
O2 O4 C1 . 4_565 118.8(6)
O8 O4 C1 . 4_565 155.9(7)
O7 O4 C1 . 4_565 74.2(6)
OW17 O4 C1 . 4_565 107.9(6)
U2 O4 O15 . . 100.4(6)
O1 O4 O15 . . 97.3(5)
O10 O4 O15 4_565 . 128.5(6)
O2 O4 O15 . . 71.2(5)
O8 O4 O15 . . 52.3(4)
O7 O4 O15 . . 53.3(4)
OW17 O4 O15 . . 147.9(6)
C1 O4 O15 4_565 . 103.6(6)
U2 O4 O3 . . 0.7(3)
O1 O4 O3 . . 57.0(5)
O10 O4 O3 4_565 . 54.9(4)
O2 O4 O3 . . 52.4(4)
O8 O4 O3 . . 51.1(4)
O7 O4 O3 . . 106.0(6)
OW17 O4 O3 . . 52.7(4)
C1 O4 O3 4_565 . 148.9(6)
O15 O4 O3 . . 100.6(5)
U2 O4 Cr1 . . 79.5(5)
O1 O4 Cr1 . . 130.4(6)
O10 O4 Cr1 4_565 . 66.6(4)
O2 O4 Cr1 . . 28.2(3)
O8 O4 Cr1 . . 76.2(4)
O7 O4 Cr1 . . 26.8(3)
OW17 O4 Cr1 . . 118.5(5)
C1 O4 Cr1 4_565 . 92.7(5)
O15 O4 Cr1 . . 64.8(3)
O3 O4 Cr1 . . 80.2(4)
U2 O4 Cr3 . . 74.7(4)
O1 O4 Cr3 . . 79.0(4)
O10 O4 Cr3 4_565 . 114.3(5)
O2 O4 Cr3 . . 58.4(4)
O8 O4 Cr3 . . 26.3(3)
O7 O4 Cr3 . . 66.9(3)
OW17 O4 Cr3 . . 122.5(5)
C1 O4 Cr3 4_565 . 129.6(5)
O15 O4 Cr3 . . 26.3(3)
O3 O4 Cr3 . . 74.8(4)
Cr1 O4 Cr3 . . 65.6(2)
U1 O5 O15 . 1_545 55.7(5)
U1 O5 N1 . . 170.5(9)
O15 O5 N1 1_545 . 121.0(8)
U1 O5 O13 . 4_565 54.3(5)
O15 O5 O13 1_545 4_565 101.6(6)
N1 O5 O13 . 4_565 121.9(8)
U1 O5 O7 . 1_545 52.9(5)
O15 O5 O7 1_545 1_545 57.9(4)
N1 O5 O7 . 1_545 117.6(8)
O13 O5 O7 4_565 1_545 54.4(4)
U1 O5 O9 . . 53.2(5)
O15 O5 O9 1_545 . 102.1(6)
N1 O5 O9 . . 134.1(8)
O13 O5 O9 4_565 . 56.5(5)
O7 O5 O9 1_545 . 97.7(6)
U1 O5 O6 . 4_465 50.1(5)
O15 O5 O6 1_545 4_465 56.4(5)
N1 O5 O6 . 4_465 137.4(7)
O13 O5 O6 4_565 4_465 97.9(6)
O7 O5 O6 1_545 4_465 96.7(6)
O9 O5 O6 . 4_465 56.0(5)
U1 O5 C1 . . 151.0(8)
O15 O5 C1 1_545 . 96.1(6)
N1 O5 C1 . . 30.0(7)
O13 O5 C1 4_565 . 150.9(8)
O7 O5 C1 1_545 . 121.0(7)
O9 O5 C1 . . 141.1(7)
O6 O5 C1 4_465 . 111.1(6)
U1 O5 OW35 . 4_565 112.0(8)
O15 O5 OW35 1_545 4_565 141.2(8)
N1 O5 OW35 . 4_565 64.4(8)
O13 O5 OW35 4_565 4_565 57.8(7)
O7 O5 OW35 1_545 4_565 84.9(7)
O9 O5 OW35 . 4_565 92.7(7)
O6 O5 OW35 4_465 4_565 148.7(8)
C1 O5 OW35 . 4_565 94.2(8)
U1 O5 C6 . . 158.8(9)
O15 O5 C6 1_545 . 143.5(8)
N1 O5 C6 . . 28.1(8)
O13 O5 C6 4_565 . 113.1(7)
O7 O5 C6 1_545 . 137.8(8)
O9 O5 C6 . . 106.1(7)
O6 O5 C6 4_465 . 125.5(7)
C1 O5 C6 . . 47.6(7)
OW35 O5 C6 4_565 . 60.1(8)
U1 O5 O10 . . 98.0(7)
O15 O5 O10 1_545 . 118.2(6)
N1 O5 O10 . . 91.3(7)
O13 O5 O10 4_565 . 101.9(6)
O7 O5 O10 1_545 . 148.9(7)
O9 O5 O10 . . 51.6(4)
O6 O5 O10 4_465 . 64.3(5)
C1 O5 O10 . . 89.5(6)
OW35 O5 O10 4_565 . 99.1(7)
C6 O5 O10 . . 66.1(7)
U1 O5 O14 . 1_545 101.9(6)
O15 O5 O14 1_545 1_545 81.3(5)
N1 O5 O14 . 1_545 68.6(7)
O13 O5 O14 4_565 1_545 82.5(5)
O7 O5 O14 1_545 1_545 49.1(5)
O9 O5 O14 . 1_545 138.8(6)
O6 O5 O14 4_465 1_545 137.1(6)
C1 O5 O14 . 1_545 77.6(6)
OW35 O5 O14 4_565 1_545 64.6(7)
C6 O5 O14 . 1_545 92.2(7)
O10 O5 O14 . 1_545 158.0(7)
Cr1 O6 U1 . 4_565 143.3(9)
Cr1 O6 O14 . . 34.4(5)
U1 O6 O14 4_565 . 155.0(7)
Cr1 O6 O7 . . 34.0(4)
U1 O6 O7 4_565 . 110.1(7)
O14 O6 O7 . . 58.6(5)
Cr1 O6 O2 . . 36.2(4)
U1 O6 O2 4_565 . 137.7(7)
O14 O6 O2 . . 59.6(5)
O7 O6 O2 . . 59.8(5)
Cr1 O6 O15 . 4_575 101.0(7)
U1 O6 O15 4_565 4_575 54.1(4)
O14 O6 O15 . 4_575 101.3(6)
O7 O6 O15 . 4_575 70.8(5)
O2 O6 O15 . 4_575 130.1(7)
Cr1 O6 O9 . 4_565 134.6(8)
U1 O6 O9 4_565 4_565 54.0(4)
O14 O6 O9 . 4_565 150.9(7)
O7 O6 O9 . 4_565 131.6(7)
O2 O6 O9 . 4_565 99.7(6)
O15 O6 O9 4_575 4_565 107.8(6)
Cr1 O6 O11 . 4_565 162.8(8)
U1 O6 O11 4_565 4_565 38.1(4)
O14 O6 O11 . 4_565 133.5(7)
O7 O6 O11 . 4_565 137.0(7)
O2 O6 O11 . 4_565 160.6(7)
O15 O6 O11 4_575 4_565 66.3(5)
O9 O6 O11 4_565 4_565 62.3(5)
Cr1 O6 O5 . 4_565 110.4(8)
U1 O6 O5 4_565 4_565 35.7(3)
O14 O6 O5 . 4_565 139.9(7)
O7 O6 O5 . 4_565 81.4(6)
O2 O6 O5 . 4_565 104.7(6)
O15 O6 O5 4_575 4_565 58.6(5)
O9 O6 O5 4_565 4_565 60.9(5)
O11 O6 O5 4_565 4_565 73.9(5)
Cr1 O6 Cr2 . 4_565 105.2(6)
U1 O6 Cr2 4_565 4_565 80.3(4)
O14 O6 Cr2 . 4_565 124.2(6)
O7 O6 Cr2 . 4_565 113.3(5)
O2 O6 Cr2 . 4_565 69.6(4)
O15 O6 Cr2 4_575 4_565 129.7(6)
O9 O6 Cr2 4_565 4_565 30.2(3)
O11 O6 Cr2 4_565 4_565 92.0(5)
O5 O6 Cr2 4_565 4_565 72.1(4)
Cr1 O6 O10 . 4_565 84.3(6)
U1 O6 O10 4_565 4_565 85.4(5)
O14 O6 O10 . 4_565 113.6(6)
O7 O6 O10 . 4_565 85.1(5)
O2 O6 O10 . 4_565 54.1(4)
O15 O6 O10 4_575 4_565 117.5(7)
O9 O6 O10 4_565 4_565 51.5(4)
O11 O6 O10 4_565 4_565 111.5(6)
O5 O6 O10 4_565 4_565 61.3(5)
Cr2 O6 O10 4_565 4_565 28.5(3)
Cr1 O6 O12 . 4_565 94.0(6)
U1 O6 O12 4_565 4_565 103.9(5)
O14 O6 O12 . 4_565 101.0(6)
O7 O6 O12 . 4_565 116.8(6)
O2 O6 O12 . 4_565 59.1(4)
O15 O6 O12 4_575 4_565 156.9(6)
O9 O6 O12 4_565 4_565 50.0(4)
O11 O6 O12 4_565 4_565 101.8(5)
O5 O6 O12 4_565 4_565 99.7(5)
Cr2 O6 O12 4_565 4_565 27.6(3)
O10 O6 O12 4_565 4_565 46.3(4)
Cr1 O7 U1 . 1_565 143.2(8)
Cr1 O7 O14 . . 34.7(5)
U1 O7 O14 1_565 . 110.0(6)
Cr1 O7 O13 . 4_575 125.1(8)
U1 O7 O13 1_565 4_575 55.4(4)
O14 O7 O13 . 4_575 101.8(6)
Cr1 O7 O6 . . 34.9(4)
U1 O7 O6 1_565 . 158.7(7)
O14 O7 O6 . . 59.6(6)
O13 O7 O6 4_575 . 106.4(6)
Cr1 O7 O2 . . 36.4(4)
U1 O7 O2 1_565 . 133.3(6)
O14 O7 O2 . . 60.2(6)
O13 O7 O2 4_575 . 160.9(8)
O6 O7 O2 . . 60.6(5)
Cr1 O7 O15 . . 107.6(7)
U1 O7 O15 1_565 . 53.8(4)
O14 O7 O15 . . 96.0(6)
O13 O7 O15 4_575 . 108.9(6)
O6 O7 O15 . . 140.6(7)
O2 O7 O15 . . 80.7(5)
Cr1 O7 O11 . 1_565 171.3(7)
U1 O7 O11 1_565 1_565 37.3(4)
O14 O7 O11 . 1_565 147.3(7)
O13 O7 O11 4_575 1_565 63.4(5)
O6 O7 O11 . 1_565 149.9(7)
O2 O7 O11 . 1_565 135.0(7)
O15 O7 O11 . 1_565 65.4(5)
Cr1 O7 O5 . 1_565 106.9(7)
U1 O7 O5 1_565 1_565 37.2(4)
O14 O7 O5 . 1_565 72.9(6)
O13 O7 O5 4_575 1_565 61.6(5)
O6 O7 O5 . 1_565 127.7(7)
O2 O7 O5 . 1_565 113.6(6)
O15 O7 O5 . 1_565 59.6(5)
O11 O7 O5 1_565 1_565 74.5(5)
Cr1 O7 O4 . . 94.6(6)
U1 O7 O4 1_565 . 102.6(5)
O14 O7 O4 . . 120.3(6)
O13 O7 O4 4_575 . 137.8(7)
O6 O7 O4 . . 98.6(5)
O2 O7 O4 . . 61.0(5)
O15 O7 O4 . . 65.6(4)
O11 O7 O4 1_565 . 77.9(5)
O5 O7 O4 1_565 . 124.8(6)
Cr1 O7 O15 . 4_575 87.5(6)
U1 O7 O15 1_565 4_575 109.6(5)
O14 O7 O15 . 4_575 92.3(6)
O13 O7 O15 4_575 4_575 55.0(4)
O6 O7 O15 . 4_575 55.8(4)
O2 O7 O15 . 4_575 116.0(6)
O15 O7 O15 . 4_575 163.2(5)
O11 O7 O15 1_565 4_575 100.3(5)
O5 O7 O15 1_565 4_575 109.6(5)
O4 O7 O15 . 4_575 121.8(5)
Cr1 O7 Cr3 . 4_575 114.6(6)
U1 O7 Cr3 1_565 4_575 81.2(4)
O14 O7 Cr3 . 4_575 108.3(5)
O13 O7 Cr3 4_575 4_575 29.6(3)
O6 O7 Cr3 . 4_575 84.9(4)
O2 O7 Cr3 . 4_575 145.1(6)
O15 O7 Cr3 . 4_575 134.2(6)
O11 O7 Cr3 1_565 4_575 73.8(4)
O5 O7 Cr3 1_565 4_575 90.8(4)
O4 O7 Cr3 . 4_575 125.4(5)
O15 O7 Cr3 4_575 4_575 29.1(3)
Cr3 O8 U2 . . 129.8(7)
Cr3 O8 O16 . . 34.4(5)
U2 O8 O16 . . 121.4(7)
Cr3 O8 O13 . . 37.0(4)
U2 O8 O13 . . 157.9(8)
O16 O8 O13 . . 59.6(5)
Cr3 O8 O15 . . 34.1(4)
U2 O8 O15 . . 99.6(6)
O16 O8 O15 . . 58.8(6)
O13 O8 O15 . . 61.0(5)
Cr3 O8 OW17 . 4_465 101.2(7)
U2 O8 OW17 . 4_465 129.0(6)
O16 O8 OW17 . 4_465 99.1(7)
O13 O8 OW17 . 4_465 68.3(5)
O15 O8 OW17 . 4_465 129.1(6)
Cr3 O8 O1 . . 135.4(9)
U2 O8 O1 . . 53.1(4)
O16 O8 O1 . . 165.4(8)
O13 O8 O1 . . 119.5(7)
O15 O8 O1 . . 107.3(7)
OW17 O8 O1 4_465 . 93.5(6)
Cr3 O8 O3 . . 150.9(9)
U2 O8 O3 . . 38.0(4)
O16 O8 O3 . . 120.1(7)
O13 O8 O3 . . 163.9(7)
O15 O8 O3 . . 134.3(6)
OW17 O8 O3 4_465 . 96.6(6)
O1 O8 O3 . . 65.2(5)
Cr3 O8 O2 . . 90.8(6)
U2 O8 O2 . . 52.1(4)
O16 O8 O2 . . 69.9(6)
O13 O8 O2 . . 126.8(7)
O15 O8 O2 . . 79.9(5)
OW17 O8 O2 4_465 . 139.2(8)
O1 O8 O2 . . 104.9(6)
O3 O8 O2 . . 61.1(5)
Cr3 O8 O4 . . 100.7(7)
U2 O8 O4 . . 35.0(3)
O16 O8 O4 . . 110.7(6)
O13 O8 O4 . . 122.9(7)
O15 O8 O4 . . 67.2(5)
OW17 O8 O4 4_465 . 149.8(7)
O1 O8 O4 . . 56.4(5)
O3 O8 O4 . . 73.0(5)
O2 O8 O4 . . 60.5(5)
Cr3 O8 O10 . . 140.1(7)
U2 O8 O10 . . 85.2(4)
O16 O8 O10 . . 147.4(7)
O13 O8 O10 . . 103.3(5)
O15 O8 O10 . . 140.9(7)
OW17 O8 O10 4_465 . 48.6(4)
O1 O8 O10 . . 46.3(4)
O3 O8 O10 . . 68.1(5)
O2 O8 O10 . . 129.0(6)
O4 O8 O10 . . 101.9(5)
Cr3 O8 OW35 . . 72.8(7)
U2 O8 OW35 . . 118.4(7)
O16 O8 OW35 . . 104.8(7)
O13 O8 OW35 . . 47.9(6)
O15 O8 OW35 . . 70.6(6)
OW17 O8 OW35 4_465 . 73.1(6)
O1 O8 OW35 . . 71.7(6)
O3 O8 OW35 . . 135.0(7)
O2 O8 OW35 . . 147.1(7)
O4 O8 OW35 . . 94.0(7)
O10 O8 OW35 . . 73.1(6)
Cr2 O9 U1 . . 132.5(7)
Cr2 O9 O1 . . 36.7(4)
U1 O9 O1 . . 152.9(7)
Cr2 O9 O12 . . 34.0(4)
U1 O9 O12 . . 128.7(6)
O1 O9 O12 . . 59.7(5)
Cr2 O9 O10 . . 33.9(5)
U1 O9 O10 . . 100.6(6)
O1 O9 O10 . . 59.7(5)
O12 O9 O10 . . 58.8(5)
Cr2 O9 O13 . 4_565 144.6(8)
U1 O9 O13 . 4_565 53.5(4)
O1 O9 O13 . 4_565 118.1(6)
O12 O9 O13 . 4_565 177.7(6)
O10 O9 O13 . 4_565 121.0(7)
Cr2 O9 O6 . 4_465 91.0(6)
U1 O9 O6 . 4_465 52.5(4)
O1 O9 O6 . 4_465 127.8(6)
O12 O9 O6 . 4_465 76.3(5)
O10 O9 O6 . 4_465 74.5(5)
O13 O9 O6 4_565 4_465 105.9(6)
Cr2 O9 OW17 . . 95.6(6)
U1 O9 OW17 . . 118.7(6)
O1 O9 OW17 . . 59.0(5)
O12 O9 OW17 . . 112.5(6)
O10 O9 OW17 . . 108.1(6)
O13 O9 OW17 4_565 . 65.3(5)
O6 O9 OW17 4_465 . 171.1(7)
Cr2 O9 O11 . . 148.8(7)
U1 O9 O11 . . 37.0(4)
O1 O9 O11 . . 169.0(7)
O12 O9 O11 . . 120.1(6)
O10 O9 O11 . . 130.7(6)
O13 O9 O11 4_565 . 61.9(5)
O6 O9 O11 4_465 . 59.6(5)
OW17 O9 O11 . . 114.8(6)
Cr2 O9 O5 . . 103.8(7)
U1 O9 O5 . . 36.7(3)
O1 O9 O5 . . 116.4(7)
O12 O9 O5 . . 121.1(6)
O10 O9 O5 . . 69.9(5)
O13 O9 O5 4_565 . 60.1(5)
O6 O9 O5 4_465 . 63.1(5)
OW17 O9 O5 . . 109.4(6)
O11 O9 O5 . . 73.7(5)
Cr2 O9 O3 . . 72.1(5)
U1 O9 O3 . . 105.9(5)
O1 O9 O3 . . 50.6(5)
O12 O9 O3 . . 105.1(5)
O10 O9 O3 . . 65.0(5)
O13 O9 O3 4_565 . 73.1(5)
O6 O9 O3 4_465 . 129.3(6)
OW17 O9 O3 . . 48.3(4)
O11 O9 O3 . . 133.7(6)
O5 O9 O3 . . 74.9(5)
Cr2 O9 U2 . . 63.5(4)
U1 O9 U2 . . 129.5(5)
O1 O9 U2 . . 31.3(3)
O12 O9 U2 . . 91.0(4)
O10 O9 U2 . . 71.8(4)
O13 O9 U2 4_565 . 86.9(4)
O6 O9 U2 4_465 . 145.9(5)
OW17 O9 U2 . . 36.4(3)
O11 O9 U2 . . 147.5(5)
O5 O9 U2 . . 99.5(5)
O3 O9 U2 . . 24.7(2)
Cr2 O10 U2 . 4_465 135.8(9)
Cr2 O10 O12 . . 34.5(5)
U2 O10 O12 4_465 . 101.9(6)
Cr2 O10 O1 . . 35.8(4)
U2 O10 O1 4_465 . 133.9(7)
O12 O10 O1 . . 59.7(5)
Cr2 O10 O9 . . 34.3(4)
U2 O10 O9 4_465 . 151.5(7)
O12 O10 O9 . . 59.7(5)
O1 O10 O9 . . 58.7(5)
Cr2 O10 OW17 . 4_465 129.7(8)
U2 O10 OW17 4_465 4_465 57.6(4)
O12 O10 OW17 . 4_465 124.5(7)
O1 O10 OW17 . 4_465 96.2(6)
O9 O10 OW17 . 4_465 150.0(7)
Cr2 O10 O2 . 4_465 98.4(8)
U2 O10 O2 4_465 4_465 52.1(4)
O12 O10 O2 . 4_465 68.1(6)
O1 O10 O2 . 4_465 127.6(8)
O9 O10 O2 . 4_465 99.5(6)
OW17 O10 O2 4_465 4_465 109.4(6)
Cr2 O10 O4 . 4_465 159.4(9)
U2 O10 O4 4_465 4_465 36.7(3)
O12 O10 O4 . 4_465 128.9(7)
O1 O10 O4 . 4_465 163.0(7)
O9 O10 O4 . 4_465 137.4(6)
OW17 O10 O4 4_465 4_465 66.9(5)
O2 O10 O4 4_465 4_465 61.9(5)
Cr2 O10 O3 . 4_465 103.4(8)
U2 O10 O3 4_465 4_465 35.8(4)
O12 O10 O3 . 4_465 73.8(6)
O1 O10 O3 . 4_465 99.6(6)
O9 O10 O3 . 4_465 133.5(8)
OW17 O10 O3 4_465 4_465 61.4(5)
O2 O10 O3 4_465 4_465 59.3(5)
O4 O10 O3 4_465 4_465 72.5(5)
Cr2 O10 O5 . . 92.8(6)
U2 O10 O5 4_465 . 119.6(6)
O12 O10 O5 . . 111.8(6)
O1 O10 O5 . . 106.4(6)
O9 O10 O5 . . 58.5(5)
OW17 O10 O5 4_465 . 123.3(7)
O2 O10 O5 4_465 . 96.6(5)
O4 O10 O5 4_465 . 84.5(5)
O3 O10 O5 4_465 . 152.4(6)
Cr2 O10 O6 . 4_465 73.6(6)
U2 O10 O6 4_465 4_465 100.3(5)
O12 O10 O6 . 4_465 67.6(5)
O1 O10 O6 . 4_465 108.4(6)
O9 O10 O6 . 4_465 54.0(4)
OW17 O10 O6 4_465 4_465 155.0(6)
O2 O10 O6 4_465 4_465 51.5(4)
O4 O10 O6 4_465 4_465 88.5(5)
O3 O10 O6 4_465 4_465 108.7(6)
O5 O10 O6 . 4_465 54.4(4)
Cr2 O10 Cr1 . 4_465 94.1(6)
U2 O10 Cr1 4_465 4_465 73.0(4)
O12 O10 Cr1 . 4_465 75.1(5)
O1 O10 Cr1 . 4_465 129.7(6)
O9 O10 Cr1 . 4_465 80.9(4)
OW17 O10 Cr1 4_465 4_465 128.9(5)
O2 O10 Cr1 4_465 4_465 27.5(3)
O4 O10 Cr1 4_465 4_465 65.8(4)
O3 O10 Cr1 4_465 4_465 86.8(4)
O5 O10 Cr1 . 4_465 69.6(4)
O6 O10 Cr1 4_465 4_465 27.3(3)
U1 O11 O6 . 4_465 54.3(5)
U1 O11 O7 . 1_545 53.3(5)
O6 O11 O7 4_465 1_545 100.8(6)
U1 O11 O13 . 4_565 52.7(5)
O6 O11 O13 4_465 4_565 100.3(6)
O7 O11 O13 1_545 4_565 53.9(5)
U1 O11 O9 . . 53.9(5)
O6 O11 O9 4_465 . 58.1(5)
O7 O11 O9 1_545 . 98.7(6)
O13 O11 O9 4_565 . 56.1(5)
U1 O11 N3 . 3_655 125.1(8)
O6 O11 N3 4_465 3_655 91.6(6)
O7 O11 N3 1_545 3_655 157.5(7)
O13 O11 N3 4_565 3_655 105.6(6)
O9 O11 N3 . 3_655 72.0(6)
U1 O11 C8 . . 109.6(10)
O6 O11 C8 4_465 . 70.2(9)
O7 O11 C8 1_545 . 109.2(10)
O13 O11 C8 4_565 . 159.9(10)
O9 O11 C8 . . 124.8(9)
N3 O11 C8 3_655 . 92.7(10)
U1 O11 C1 . 4 130.9(9)
O6 O11 C1 4_465 4 157.0(7)
O7 O11 C1 1_545 4 77.7(6)
O13 O11 C1 4_565 4 97.2(6)
O9 O11 C1 . 4 144.9(7)
N3 O11 C1 3_655 4 97.9(7)
C8 O11 C1 . 4 88.4(9)
U1 O11 O15 . 1_545 49.5(4)
O6 O11 O15 4_465 1_545 55.6(5)
O7 O11 O15 1_545 1_545 55.5(5)
O13 O11 O15 4_565 1_545 94.8(6)
O9 O11 O15 . 1_545 97.3(6)
N3 O11 O15 3_655 1_545 144.3(7)
C8 O11 O15 . 1_545 65.1(9)
C1 O11 O15 4 1_545 108.3(6)
U1 O11 O16 . 4_565 101.1(7)
O6 O11 O16 4_465 4_565 145.6(6)
O7 O11 O16 1_545 4_565 74.7(5)
O13 O11 O16 4_565 4_565 49.0(5)
O9 O11 O16 . 4_565 88.4(5)
N3 O11 O16 3_655 4_565 84.4(6)
C8 O11 O16 . 4_565 144.0(10)
C1 O11 O16 4 4_565 56.8(5)
O15 O11 O16 1_545 4_565 130.2(7)
U1 O11 O5 . . 1.1(3)
O6 O11 O5 4_465 . 55.2(5)
O7 O11 O5 1_545 . 53.0(4)
O13 O11 O5 4_565 . 51.6(4)
O9 O11 O5 . . 53.5(4)
N3 O11 O5 3_655 . 124.9(6)
C8 O11 O5 . . 110.7(9)
C1 O11 O5 4 . 130.4(7)
O15 O11 O5 1_545 . 50.4(4)
O16 O11 O5 4_565 . 100.0(6)
U1 O11 O4 . 1_545 92.9(6)
O6 O11 O4 4_465 1_545 106.4(5)
O7 O11 O4 1_545 1_545 52.7(4)
O13 O11 O4 4_565 1_545 104.9(5)
O9 O11 O4 . 1_545 146.8(7)
N3 O11 O4 3_655 1_545 140.9(7)
C8 O11 O4 . 1_545 63.1(9)
C1 O11 O4 4 1_545 54.3(5)
O15 O11 O4 1_545 1_545 54.3(4)
O16 O11 O4 4_565 1_545 97.8(5)
O5 O11 O4 . 1_545 93.3(5)
Cr2 O12 O1 . . 36.0(4)
Cr2 O12 O10 . . 35.4(5)
O1 O12 O10 . . 60.5(5)
Cr2 O12 O9 . . 35.4(4)
O1 O12 O9 . . 59.6(5)
O10 O12 O9 . . 61.5(5)
Cr2 O12 N4 . 4_465 141.5(9)
O1 O12 N4 . 4_465 152.1(7)
O10 O12 N4 . 4_465 106.7(7)
O9 O12 N4 . 4_465 139.6(7)
Cr2 O12 O2 . 4_465 90.0(7)
O1 O12 O2 . 4_465 118.9(7)
O10 O12 O2 . 4_465 58.6(5)
O9 O12 O2 . 4_465 94.7(6)
N4 O12 O2 4_465 4_465 52.5(5)
Cr2 O12 O33 . 1_565 141.1(8)
O1 O12 O33 . 1_565 110.2(6)
O10 O12 O33 . 1_565 124.6(6)
O9 O12 O33 . 1_565 165.5(6)
N4 O12 O33 4_465 1_565 54.1(5)
O2 O12 O33 4_465 1_565 99.5(5)
Cr2 O12 O3 . 4_465 88.6(6)
O1 O12 O3 . 4_465 90.4(5)
O10 O12 O3 . 4_465 57.4(5)
O9 O12 O3 . 4_465 118.9(6)
N4 O12 O3 4_465 4_465 63.0(5)
O2 O12 O3 4_465 4_465 52.5(4)
O33 O12 O3 1_565 4_465 68.9(5)
Cr2 O12 O6 . 4_465 72.6(5)
O1 O12 O6 . 4_465 107.8(6)
O10 O12 O6 . 4_465 66.1(5)
O9 O12 O6 . 4_465 53.7(4)
N4 O12 O6 4_465 4_465 85.9(5)
O2 O12 O6 4_465 4_465 49.6(4)
O33 O12 O6 1_565 4_465 139.8(6)
O3 O12 O6 4_465 4_465 98.7(5)
Cr2 O12 U2 . 4_465 71.4(5)
O1 O12 U2 . 4_465 87.8(5)
O10 O12 U2 . 4_465 36.3(3)
O9 O12 U2 . 4_465 95.3(5)
N4 O12 U2 4_465 4_465 72.3(5)
O2 O12 U2 4_465 4_465 36.4(3)
O33 O12 U2 1_565 4_465 94.5(4)
O3 O12 U2 4_465 4_465 26.5(3)
O6 O12 U2 4_465 4_465 74.5(4)
Cr2 O12 OW35 . . 94.5(7)
O1 O12 OW35 . . 71.1(6)
O10 O12 OW35 . . 82.7(6)
O9 O12 OW35 . . 128.5(7)
N4 O12 OW35 4_465 . 83.1(6)
O2 O12 OW35 4_465 . 96.4(6)
O33 O12 OW35 1_565 . 47.2(6)
O3 O12 OW35 4_465 . 44.4(5)
O6 O12 OW35 4_465 . 142.1(7)
U2 O12 OW35 4_465 . 67.6(5)
Cr2 O12 O23 . 3_655 147.6(7)
O1 O12 O23 . 3_655 129.8(6)
O10 O12 O23 . 3_655 167.6(6)
O9 O12 O23 . 3_655 115.6(5)
N4 O12 O23 4_465 3_655 67.1(5)
O2 O12 O23 4_465 3_655 111.2(5)
O33 O12 O23 1_565 3_655 61.5(4)
O3 O12 O23 4_465 3_655 123.7(5)
O6 O12 O23 4_465 3_655 102.2(5)
U2 O12 O23 4_465 3_655 139.3(4)
OW35 O12 O23 . 3_655 106.5(6)
Cr3 O13 U1 . 4_465 140.2(7)
Cr3 O13 O16 . . 34.5(5)
U1 O13 O16 4_465 . 110.4(6)
Cr3 O13 O7 . 4_475 98.4(6)
U1 O13 O7 4_465 4_475 55.5(4)
O16 O13 O7 . 4_475 92.6(6)
Cr3 O13 O8 . . 37.2(4)
U1 O13 O8 4_465 . 164.4(8)
O16 O13 O8 . . 59.9(6)
O7 O13 O8 4_475 . 132.9(6)
Cr3 O13 O15 . . 33.9(4)
U1 O13 O15 4_465 . 126.8(6)
O16 O13 O15 . . 58.8(6)
O7 O13 O15 4_475 . 72.3(5)
O8 O13 O15 . . 60.9(5)
Cr3 O13 O9 . 4_465 135.8(8)
U1 O13 O9 4_465 4_465 54.7(4)
O16 O13 O9 . 4_465 109.2(7)
O7 O13 O9 4_475 4_465 110.2(6)
O8 O13 O9 . 4_465 114.6(6)
O15 O13 O9 . 4_465 168.0(7)
Cr3 O13 O5 . 4_465 159.8(8)
U1 O13 O5 4_465 4_465 38.1(4)
O16 O13 O5 . 4_465 147.4(7)
O7 O13 O5 4_475 4_465 64.0(5)
O8 O13 O5 . 4_465 152.7(7)
O15 O13 O5 . 4_465 126.1(6)
O9 O13 O5 4_465 4_465 63.5(5)
Cr3 O13 OW35 . . 108.5(9)
U1 O13 OW35 4_465 . 103.6(7)
O16 O13 OW35 . . 143.0(9)
O7 O13 OW35 4_475 . 94.8(8)
O8 O13 OW35 . . 89.5(8)
O15 O13 OW35 . . 89.2(8)
O9 O13 OW35 4_465 . 102.2(7)
O5 O13 OW35 4_465 . 65.7(7)
Cr3 O13 O11 . 4_465 106.7(7)
U1 O13 O11 4_465 4_465 37.1(4)
O16 O13 O11 . 4_465 73.9(6)
O7 O13 O11 4_475 4_465 62.7(5)
O8 O13 O11 . 4_465 129.8(7)
O15 O13 O11 . 4_465 111.3(6)
O9 O13 O11 4_465 4_465 62.0(5)
O5 O13 O11 4_465 4_465 75.1(5)
OW35 O13 O11 . 4_465 140.5(8)
Cr3 O13 OW17 . 4_465 91.2(6)
U1 O13 OW17 4_465 4_465 113.9(5)
O16 O13 OW17 . 4_465 92.6(6)
O7 O13 OW17 4_475 4_465 169.3(6)
O8 O13 OW17 . 4_465 57.6(5)
O15 O13 OW17 . 4_465 118.3(6)
O9 O13 OW17 4_465 4_465 59.2(4)
O5 O13 OW17 4_465 4_465 107.3(5)
OW35 O13 OW17 . 4_465 86.7(7)
O11 O13 OW17 4_465 4_465 110.0(6)
Cr3 O13 O14 . 4_475 106.8(6)
U1 O13 O14 4_465 4_475 72.8(4)
O16 O13 O14 . 4_475 121.2(6)
O7 O13 O14 4_475 4_475 38.8(4)
O8 O13 O14 . 4_475 122.4(6)
O15 O13 O14 . 4_475 72.9(5)
O9 O13 O14 4_465 4_475 116.7(5)
O5 O13 O14 4_465 4_475 53.3(4)
OW35 O13 O14 . 4_475 56.0(7)
O11 O13 O14 4_465 4_475 96.9(5)
OW17 O13 O14 4_465 4_475 141.9(6)
Cr1 O14 O7 . . 35.6(5)
Cr1 O14 O6 . . 36.3(5)
O7 O14 O6 . . 61.8(6)
Cr1 O14 O2 . . 37.1(5)
O7 O14 O2 . . 61.6(6)
O6 O14 O2 . . 61.8(5)
Cr1 O14 O16 . . 91.6(7)
O7 O14 O16 . . 83.6(6)
O6 O14 O16 . . 125.6(7)
O2 O14 O16 . . 65.1(5)
Cr1 O14 O5 . 1_565 93.0(8)
O7 O14 O5 . 1_565 58.0(5)
O6 O14 O5 . 1_565 116.1(7)
O2 O14 O5 . 1_565 104.0(7)
O16 O14 O5 . 1_565 66.5(5)
Cr1 O14 OW35 . 4_575 110.7(9)
O7 O14 OW35 . 4_575 83.9(7)
O6 O14 OW35 . 4_575 100.0(7)
O2 O14 OW35 . 4_575 145.3(9)
O16 O14 OW35 . 4_575 117.7(7)
O5 O14 OW35 1_565 4_575 55.3(6)
Cr1 O14 O22 . 4_565 121.5(7)
O7 O14 O22 . 4_565 150.4(6)
O6 O14 O22 . 4_565 89.5(6)
O2 O14 O22 . 4_565 112.9(6)
O16 O14 O22 . 4_565 122.0(6)
O5 O14 O22 1_565 4_565 142.2(6)
OW35 O14 O22 4_575 4_565 95.0(7)
Cr1 O14 O15 . . 64.3(6)
O7 O14 O15 . . 43.8(4)
O6 O14 O15 . . 99.8(6)
O2 O14 O15 . . 60.4(5)
O16 O14 O15 . . 40.9(4)
O5 O14 O15 1_565 . 44.5(4)
OW35 O14 O15 4_575 . 97.9(7)
O22 O14 O15 4_565 . 162.5(5)
Cr1 O14 U1 . 1_565 67.8(6)
O7 O14 U1 . 1_565 32.8(3)
O6 O14 U1 . 1_565 92.8(6)
O2 O14 U1 . 1_565 84.4(5)
O16 O14 U1 . 1_565 70.9(5)
O5 O14 U1 1_565 1_565 25.3(3)
OW35 O14 U1 4_575 1_565 66.4(6)
O22 O14 U1 4_565 1_565 161.3(5)
O15 O14 U1 . 1_565 33.9(2)
Cr1 O14 O19 . 4_565 157.5(8)
O7 O14 O19 . 4_565 165.6(6)
O6 O14 O19 . 4_565 132.1(7)
O2 O14 O19 . 4_565 125.5(6)
O16 O14 O19 . 4_565 88.7(5)
O5 O14 O19 1_565 4_565 107.7(5)
OW35 O14 O19 4_575 4_565 88.9(6)
O22 O14 O19 4_565 4_565 42.7(4)
O15 O14 O19 . 4_565 125.7(5)
U1 O14 O19 1_565 4_565 132.8(4)
Cr1 O14 O13 . 4_575 69.1(6)
O7 O14 O13 . 4_575 39.5(4)
O6 O14 O13 . 4_575 75.8(5)
O2 O14 O13 . 4_575 100.9(6)
O16 O14 O13 . 4_575 104.1(6)
O5 O14 O13 1_565 4_575 44.2(4)
OW35 O14 O13 4_575 4_575 44.5(6)
O22 O14 O13 4_565 4_575 130.8(5)
O15 O14 O13 . 4_575 66.3(4)
U1 O14 O13 1_565 4_575 33.3(2)
O19 O14 O13 4_565 4_575 132.5(5)
Cr3 O15 U1 . 1_565 149.8(8)
Cr3 O15 O16 . . 34.2(5)
U1 O15 O16 1_565 . 115.7(7)
Cr3 O15 O8 . . 34.7(4)
U1 O15 O8 1_565 . 151.4(6)
O16 O15 O8 . . 58.9(6)
Cr3 O15 O13 . . 34.4(4)
U1 O15 O13 1_565 . 147.0(6)
O16 O15 O13 . . 58.7(6)
O8 O15 O13 . . 58.2(5)
Cr3 O15 O6 . 4_475 133.7(7)
U1 O15 O6 1_565 4_475 53.0(4)
O16 O15 O6 . 4_475 127.0(7)
O8 O15 O6 . 4_475 154.8(7)
O13 O15 O6 . 4_475 101.9(6)
Cr3 O15 O7 . . 113.1(7)
U1 O15 O7 1_565 . 53.1(4)
O16 O15 O7 . . 89.9(6)
O8 O15 O7 . . 98.3(6)
O13 O15 O7 . . 146.9(7)
O6 O15 O7 4_475 . 105.8(6)
Cr3 O15 O5 . 1_565 112.6(8)
U1 O15 O5 1_565 1_565 38.3(4)
O16 O15 O5 . 1_565 79.9(6)
O8 O15 O5 . 1_565 135.3(7)
O13 O15 O5 . 1_565 115.9(6)
O6 O15 O5 4_475 1_565 65.0(5)
O7 O15 O5 . 1_565 62.5(5)
Cr3 O15 O11 . 1_565 168.0(7)
U1 O15 O11 1_565 1_565 34.7(3)
O16 O15 O11 . 1_565 145.7(7)
O8 O15 O11 . 1_565 134.0(6)
O13 O15 O11 . 1_565 153.9(7)
O6 O15 O11 4_475 1_565 58.1(5)
O7 O15 O11 . 1_565 59.1(5)
O5 O15 O11 1_565 1_565 73.0(5)
Cr3 O15 O7 . 4_475 80.6(5)
U1 O15 O7 1_565 4_475 95.1(5)
O16 O15 O7 . 4_475 81.6(6)
O8 O15 O7 . 4_475 110.7(5)
O13 O15 O7 . 4_475 52.7(4)
O6 O15 O7 4_475 4_475 53.3(4)
O7 O15 O7 . 4_475 139.0(5)
O5 O15 O7 1_565 4_475 76.5(5)
O11 O15 O7 1_565 4_475 111.3(5)
Cr3 O15 O4 . . 94.7(6)
U1 O15 O4 1_565 . 98.6(5)
O16 O15 O4 . . 105.7(6)
O8 O15 O4 . . 60.5(5)
O13 O15 O4 . . 114.3(5)
O6 O15 O4 4_475 . 126.5(6)
O7 O15 O4 . . 61.1(4)
O5 O15 O4 1_565 . 123.3(5)
O11 O15 O4 1_565 . 73.6(5)
O7 O15 O4 4_475 . 159.5(6)
Cr3 O15 Cr1 . 4_475 106.3(5)
U1 O15 Cr1 1_565 4_475 77.8(3)
O16 O15 Cr1 . 4_475 108.3(5)
O8 O15 Cr1 . 4_475 130.7(5)
O13 O15 Cr1 . 4_475 74.4(4)
O6 O15 Cr1 4_475 4_475 27.7(3)
O7 O15 Cr1 . 4_475 130.5(5)
O5 O15 Cr1 1_565 4_475 75.5(4)
O11 O15 Cr1 1_565 4_475 85.2(4)
O7 O15 Cr1 4_475 4_475 27.5(3)
O4 O15 Cr1 . 4_475 143.8(5)
Cr3 O16 O13 . . 36.6(5)
Cr3 O16 O15 . . 35.8(5)
O13 O16 O15 . . 62.5(6)
Cr3 O16 O8 . . 36.7(5)
O13 O16 O8 . . 60.4(6)
O15 O16 O8 . . 62.3(6)
Cr3 O16 C1 . 1_565 123.8(10)
O13 O16 C1 . 1_565 104.3(7)
O15 O16 C1 . 1_565 100.5(8)
O8 O16 C1 . 1_565 160.4(9)
Cr3 O16 O14 . . 117.1(9)
O13 O16 O14 . . 150.8(8)
O15 O16 O14 . . 88.3(6)
O8 O16 O14 . . 107.0(7)
C1 O16 O14 1_565 . 80.2(6)
Cr3 O16 O2 . . 81.7(7)
O13 O16 O2 . . 116.1(7)
O15 O16 O2 . . 75.8(6)
O8 O16 O2 . . 57.8(5)
C1 O16 O2 1_565 . 130.3(7)
O14 O16 O2 . . 50.4(4)
Cr3 O16 O11 . 4_465 92.4(7)
O13 O16 O11 . 4_465 57.2(5)
O15 O16 O11 . 4_465 102.1(7)
O8 O16 O11 . 4_465 114.8(7)
C1 O16 O11 1_565 4_465 57.0(5)
O14 O16 O11 . 4_465 137.0(7)
O2 O16 O11 . 4_465 172.5(7)
Cr3 O16 O32 . 4_565 159.8(9)
O13 O16 O32 . 4_565 124.3(7)
O15 O16 O32 . 4_565 158.4(7)
O8 O16 O32 . 4_565 139.3(7)
C1 O16 O32 1_565 4_565 58.6(6)
O14 O16 O32 . 4_565 83.1(6)
O2 O16 O32 . 4_565 112.5(6)
O11 O16 O32 4_465 4_565 72.1(5)
Cr3 O16 O5 . 1_565 87.4(7)
O13 O16 O5 . 1_565 99.4(6)
O15 O16 O5 . 1_565 52.7(5)
O8 O16 O5 . 1_565 112.8(7)
C1 O16 O5 1_565 1_565 54.6(6)
O14 O16 O5 . 1_565 59.2(5)
O2 O16 O5 . 1_565 90.0(5)
O11 O16 O5 4_465 1_565 94.4(5)
O32 O16 O5 4_565 1_565 106.2(6)
Cr3 O16 Cr1 . . 92.5(7)
O13 O16 Cr1 . . 128.8(7)
O15 O16 Cr1 . . 70.3(5)
O8 O16 Cr1 . . 81.3(5)
C1 O16 Cr1 1_565 . 102.6(6)
O14 O16 Cr1 . . 26.5(3)
O2 O16 Cr1 . . 28.7(3)
O11 O16 Cr1 4_465 . 157.4(6)
O32 O16 Cr1 4_565 . 106.9(5)
O5 O16 Cr1 1_565 . 63.9(4)
Cr3 O16 O7 . 4_475 60.1(6)
O13 O16 O7 . 4_475 43.9(4)
O15 O16 O7 . 4_475 55.3(5)
O8 O16 O7 . 4_475 96.0(6)
C1 O16 O7 1_565 4_475 65.1(6)
O14 O16 O7 . 4_475 120.3(6)
O2 O16 O7 . 4_475 131.1(7)
O11 O16 O7 4_465 4_475 47.4(4)
O32 O16 O7 4_565 4_475 113.1(5)
O5 O16 O7 1_565 4_475 61.1(4)
Cr1 O16 O7 . 4_475 118.3(5)
U2 OW17 O1 . . 52.8(4)
U2 OW17 O8 . 4_565 128.7(7)
O1 OW17 O8 . 4_565 159.9(7)
U2 OW17 O10 . 4_565 52.6(4)
O1 OW17 O10 . 4_565 104.8(6)
O8 OW17 O10 4_565 4_565 83.1(6)
U2 OW17 O9 . . 100.6(5)
O1 OW17 O9 . . 56.2(5)
O8 OW17 O9 4_565 . 107.6(6)
O10 OW17 O9 4_565 . 147.2(7)
U2 OW17 O3 . . 36.1(3)
O1 OW17 O3 . . 64.6(5)
O8 OW17 O3 4_565 . 104.9(7)
O10 OW17 O3 4_565 . 62.5(5)
O9 OW17 O3 . . 84.7(6)
U2 OW17 O13 . 4_565 121.8(6)
O1 OW17 O13 . 4_565 106.7(6)
O8 OW17 O13 4_565 4_565 54.1(5)
O10 OW17 O13 4_565 4_565 118.4(7)
O9 OW17 O13 . 4_565 55.5(4)
O3 OW17 O13 . 4_565 86.1(6)
U2 OW17 O4 . . 33.5(3)
O1 OW17 O4 . . 55.5(4)
O8 OW17 O4 4_565 . 139.4(6)
O10 OW17 O4 4_565 . 58.2(5)
O9 OW17 O4 . . 111.7(6)
O3 OW17 O4 . . 69.6(5)
O13 OW17 O4 4_565 . 154.2(7)
U2 OW17 Cr2 . . 75.3(4)
O1 OW17 Cr2 . . 27.9(3)
O8 OW17 Cr2 4_565 . 134.6(6)
O10 OW17 Cr2 4_565 . 127.3(6)
O9 OW17 Cr2 . . 28.4(3)
O3 OW17 Cr2 . . 71.4(4)
O13 OW17 Cr2 4_565 . 80.6(4)
O4 OW17 Cr2 . . 83.4(4)
U2 OW17 Cr3 . 4_565 138.2(6)
O1 OW17 Cr3 . 4_565 134.4(6)
O8 OW17 Cr3 4_565 4_565 27.9(3)
O10 OW17 Cr3 4_565 4_565 107.2(5)
O9 OW17 Cr3 . 4_565 79.8(4)
O3 OW17 Cr3 . 4_565 103.6(5)
O13 OW17 Cr3 4_565 4_565 28.3(3)
O4 OW17 Cr3 . 4_565 165.3(6)
Cr2 OW17 Cr3 . 4_565 107.2(4)
U2 OW17 O1 . 4_565 86.2(5)
O1 OW17 O1 . 4_565 136.8(6)
O8 OW17 O1 4_565 4_565 43.6(4)
O10 OW17 O1 4_565 4_565 40.9(4)
O9 OW17 O1 . 4_565 133.6(6)
O3 OW17 O1 . 4_565 74.2(5)
O13 OW17 O1 4_565 4_565 81.9(5)
O4 OW17 O1 . 4_565 99.1(5)
Cr2 OW17 O1 . 4_565 142.2(5)
Cr3 OW17 O1 4_565 4_565 66.3(3)
U2 OW17 OW35 . 4_565 80.0(6)
O1 OW17 OW35 . 4_565 96.2(6)
O8 OW17 OW35 4_565 4_565 66.6(6)
O10 OW17 OW35 4_565 4_565 80.1(7)
O9 OW17 OW35 . 4_565 76.4(6)
O3 OW17 OW35 . 4_565 44.4(5)
O13 OW17 OW35 4_565 4_565 45.3(5)
O4 OW17 OW35 . 4_565 113.2(6)
Cr2 OW17 OW35 . 4_565 84.7(5)
Cr3 OW17 OW35 4_565 4_565 59.2(5)
O1 OW17 OW35 4_565 4_565 59.5(5)
U2 OW17 HW3C . . 109.9
O1 OW17 HW3C . . 78.1
O8 OW17 HW3C 4_565 . 83.6
O10 OW17 HW3C 4_565 . 136.6
O9 OW17 HW3C . . 25.8
O3 OW17 HW3C . . 81.6
O13 OW17 HW3C 4_565 . 30.0
O4 OW17 HW3C . . 132.2
Cr2 OW17 HW3C . . 50.9
Cr3 OW17 HW3C 4_565 . 56.4
O1 OW17 HW3C 4_565 . 108.9
OW35 OW17 HW3C 4_565 . 56.8
U2 OW17 HW3D . . 109.7
O1 OW17 HW3D . . 81.0
O8 OW17 HW3D 4_565 . 112.7
O10 OW17 HW3D 4_565 . 115.8
O9 OW17 HW3D . . 89.2
O3 OW17 HW3D . . 142.0
O13 OW17 HW3D 4_565 . 120.4
O4 OW17 HW3D . . 78.1
Cr2 OW17 HW3D . . 85.8
Cr3 OW17 HW3D 4_565 . 112.1
O1 OW17 HW3D 4_565 . 131.8
OW35 OW17 HW3D 4_565 . 164.1
HW3C OW17 HW3D . . 107.5
Cr6 O18 U3 . . 138.0(8)
Cr6 O18 O32 . . 34.7(5)
U3 O18 O32 . . 171.7(8)
Cr6 O18 O19 . . 36.1(4)
U3 O18 O19 . . 116.3(6)
O32 O18 O19 . . 60.2(5)
Cr6 O18 O27 . . 110.4(6)
U3 O18 O27 . . 54.9(4)
O32 O18 O27 . . 127.2(6)
O19 O18 O27 . . 74.5(5)
Cr6 O18 O31 . . 33.5(5)
U3 O18 O31 . . 113.2(7)
O32 O18 O31 . . 58.5(6)
O19 O18 O31 . . 58.9(5)
O27 O18 O31 . . 119.0(7)
Cr6 O18 O20 . 3 120.5(7)
U3 O18 O20 . 3 54.9(4)
O32 O18 O20 . 3 122.2(6)
O19 O18 O20 . 3 141.1(8)
O27 O18 O20 . 3 109.8(6)
O31 O18 O20 . 3 88.3(6)
Cr6 O18 O26 . . 172.2(7)
U3 O18 O26 . . 36.8(4)
O32 O18 O26 . . 151.0(8)
O19 O18 O26 . . 136.5(6)
O27 O18 O26 . . 62.0(5)
O31 O18 O26 . . 146.7(7)
O20 O18 O26 3 . 63.1(5)
Cr6 O18 O21 . . 102.0(7)
U3 O18 O21 . . 36.4(3)
O32 O18 O21 . . 135.6(7)
O19 O18 O21 . . 89.6(6)
O27 O18 O21 . . 63.4(5)
O31 O18 O21 . . 78.4(6)
O20 O18 O21 3 . 61.6(5)
O26 O18 O21 . . 73.3(5)
Cr6 O18 O25 . 3 88.7(6)
U3 O18 O25 . 3 108.5(5)
O32 O18 O25 . 3 70.8(5)
O19 O18 O25 . 3 124.8(6)
O27 O18 O25 . 3 160.6(6)
O31 O18 O25 . 3 75.2(5)
O20 O18 O25 3 3 54.6(4)
O26 O18 O25 . 3 98.7(5)
O21 O18 O25 . 3 110.5(6)
Cr6 O18 N1 . 4_455 99.4(8)
U3 O18 N1 . 4_455 104.7(7)
O32 O18 N1 . 4_455 82.4(7)
O19 O18 N1 . 4_455 80.0(7)
O27 O18 N1 . 4_455 63.3(7)
O31 O18 N1 . 4_455 132.9(7)
O20 O18 N1 3 4_455 137.6(7)
O26 O18 N1 . 4_455 79.2(7)
O21 O18 N1 . 4_455 126.6(7)
O25 O18 N1 3 4_455 118.3(7)
Cr6 O18 C1 . 4_455 96.4(7)
U3 O18 C1 . 4_455 120.8(6)
O32 O18 C1 . 4_455 67.5(6)
O19 O18 C1 . 4_455 93.5(7)
O27 O18 C1 . 4_455 91.2(6)
O31 O18 C1 . 4_455 126.0(7)
O20 O18 C1 3 4_455 124.3(7)
O26 O18 C1 . 4_455 86.0(6)
O21 O18 C1 . 4_455 152.6(7)
O25 O18 C1 3 4_455 89.9(6)
N1 O18 C1 4_455 4_455 28.7(6)
Cr6 O19 U4 . . 153.7(10)
Cr6 O19 O31 . . 35.5(5)
U4 O19 O31 . . 118.4(8)
Cr6 O19 O18 . . 36.3(4)
U4 O19 O18 . . 145.1(7)
O31 O19 O18 . . 61.4(5)
Cr6 O19 O32 . . 34.1(5)
U4 O19 O32 . . 153.9(7)
O31 O19 O32 . . 59.2(6)
O18 O19 O32 . . 59.6(5)
Cr6 O19 OW34 . . 101.1(8)
U4 O19 OW34 . . 57.8(4)
O31 O19 OW34 . . 68.9(6)
O18 O19 OW34 . . 129.6(7)
O32 O19 OW34 . . 101.8(7)
Cr6 O19 O22 . . 155.4(8)
U4 O19 O22 . . 37.9(4)
O31 O19 O22 . . 137.4(8)
O18 O19 O22 . . 161.1(8)
O32 O19 O22 . . 123.5(7)
OW34 O19 O22 . . 69.3(5)
Cr6 O19 O28 . . 141.4(8)
U4 O19 O28 . . 52.3(4)
O31 O19 O28 . . 143.5(8)
O18 O19 O28 . . 105.1(6)
O32 O19 O28 . . 146.6(8)
OW34 O19 O28 . . 109.7(7)
O22 O19 O28 . . 61.4(5)
Cr6 O19 O23 . . 121.8(8)
U4 O19 O23 . . 36.4(4)
O31 O19 O23 . . 92.1(7)
O18 O19 O23 . . 111.7(6)
O32 O19 O23 . . 151.1(8)
OW34 O19 O23 . . 60.8(5)
O22 O19 O23 . . 74.3(6)
O28 O19 O23 . . 59.9(5)
Cr6 O19 O27 . . 89.2(6)
U4 O19 O27 . . 98.1(5)
O31 O19 O27 . . 104.1(6)
O18 O19 O27 . . 53.1(4)
O32 O19 O27 . . 107.7(6)
OW34 O19 O27 . . 139.9(7)
O22 O19 O27 . . 112.9(6)
O28 O19 O27 . . 52.2(4)
O23 O19 O27 . . 80.8(5)
Cr6 O19 Cr4 . . 115.9(6)
U4 O19 Cr4 . . 72.9(4)
O31 O19 Cr4 . . 124.2(6)
O18 O19 Cr4 . . 79.9(4)
O32 O19 Cr4 . . 131.7(6)
OW34 O19 Cr4 . . 125.1(6)
O22 O19 Cr4 . . 87.1(5)
O28 O19 Cr4 . . 25.7(3)
O23 O19 Cr4 . . 65.5(4)
O27 O19 Cr4 . . 26.8(2)
Cr6 O19 O21 . . 67.6(5)
U4 O19 O21 . . 99.1(5)
O31 O19 O21 . . 61.9(5)
O18 O19 O21 . . 48.0(4)
O32 O19 O21 . . 101.1(6)
OW34 O19 O21 . . 101.1(6)
O22 O19 O21 . . 135.3(6)
O28 O19 O21 . . 83.7(5)
O23 O19 O21 . . 63.8(4)
O27 O19 O21 . . 47.4(4)
Cr4 O19 O21 . . 62.4(3)
Cr5 O20 U3 . 3_545 149.1(8)
Cr5 O20 O25 . . 34.2(5)
U3 O20 O25 3_545 . 120.9(6)
Cr5 O20 O29 . . 37.6(4)
U3 O20 O29 3_545 . 169.1(7)
O25 O20 O29 . . 60.3(5)
Cr5 O20 O24 . . 35.0(4)
U3 O20 O24 3_545 . 128.5(6)
O25 O20 O24 . . 59.4(5)
O29 O20 O24 . . 62.2(5)
Cr5 O20 O18 . 3_545 95.5(6)
U3 O20 O18 3_545 3_545 54.4(4)
O25 O20 O18 . 3_545 67.8(5)
O29 O20 O18 . 3_545 128.0(6)
O24 O20 O18 . 3_545 92.2(5)
Cr5 O20 O31 . 1_545 154.6(9)
U3 O20 O31 3_545 1_545 55.0(4)
O25 O20 O31 . 1_545 165.6(8)
O29 O20 O31 . 1_545 120.8(6)
O24 O20 O31 . 1_545 134.8(8)
O18 O20 O31 3_545 1_545 109.3(6)
Cr5 O20 OW34 . 1_545 95.9(6)
U3 O20 OW34 3_545 1_545 113.9(5)
O25 O20 OW34 . 1_545 110.2(6)
O29 O20 OW34 . 1_545 58.2(5)
O24 O20 OW34 . 1_545 112.1(6)
O18 O20 OW34 3_545 1_545 150.9(7)
O31 O20 OW34 1_545 1_545 64.9(5)
Cr5 O20 O21 . 3_545 127.9(7)
U3 O20 O21 3_545 3_545 37.0(4)
O25 O20 O21 . 3_545 123.2(6)
O29 O20 O21 . 3_545 153.2(7)
O24 O20 O21 . 3_545 95.6(6)
O18 O20 O21 3_545 3_545 63.0(5)
O31 O20 O21 1_545 3_545 63.2(5)
OW34 O20 O21 1_545 3_545 126.6(6)
Cr5 O20 O26 . 3_545 140.0(8)
U3 O20 O26 3_545 3_545 36.3(4)
O25 O20 O26 . 3_545 106.6(7)
O29 O20 O26 . 3_545 133.2(7)
O24 O20 O26 . 3_545 154.0(7)
O18 O20 O26 3_545 3_545 61.8(5)
O31 O20 O26 1_545 3_545 61.5(5)
OW34 O20 O26 1_545 3_545 93.0(5)
O21 O20 O26 3_545 3_545 73.3(5)
Cr5 O20 O31 . 3_545 68.3(5)
U3 O20 O31 3_545 3_545 83.5(4)
O25 O20 O31 . 3_545 62.7(5)
O29 O20 O31 . 3_545 105.4(5)
O24 O20 O31 . 3_545 48.9(4)
O18 O20 O31 3_545 3_545 45.8(4)
O31 O20 O31 1_545 3_545 126.2(5)
OW34 O20 O31 1_545 3_545 161.0(6)
O21 O20 O31 3_545 3_545 63.1(4)
O26 O20 O31 3_545 3_545 105.8(5)
Cr5 O20 O32 . 1_545 118.2(7)
U3 O20 O32 3_545 1_545 78.7(4)
O25 O20 O32 . 1_545 150.3(7)
O29 O20 O32 . 1_545 105.0(6)
O24 O20 O32 . 1_545 91.1(6)
O18 O20 O32 3_545 1_545 120.8(6)
O31 O20 O32 1_545 1_545 43.7(5)
OW34 O20 O32 1_545 1_545 76.2(5)
O21 O20 O32 3_545 1_545 57.9(4)
O26 O20 O32 3_545 1_545 101.9(5)
O31 O20 O32 3_545 1_545 101.5(5)
U3 O21 N3 . . 156.3(8)
U3 O21 O20 . 3 54.2(5)
N3 O21 O20 . 3 118.0(7)
U3 O21 O24 . . 54.6(5)
N3 O21 O24 . . 113.7(7)
O20 O21 O24 3 . 101.6(6)
U3 O21 O18 . . 52.7(5)
N3 O21 O18 . . 145.9(7)
O20 O21 O18 3 . 55.4(5)
O24 O21 O18 . . 100.2(6)
U3 O21 O27 . . 52.0(5)
N3 O21 O27 . . 144.1(7)
O20 O21 O27 3 . 97.8(6)
O24 O21 O27 . . 58.0(5)
O18 O21 O27 . . 54.2(5)
U3 O21 O31 . 3_545 53.5(5)
N3 O21 O31 . 3_545 103.0(7)
O20 O21 O31 3 3_545 56.1(4)
O24 O21 O31 . 3_545 58.1(5)
O18 O21 O31 . 3_545 98.2(6)
O27 O21 O31 . 3_545 99.9(6)
U3 O21 C7 . . 154.2(9)
N3 O21 C7 . . 28.5(6)
O20 O21 C7 3 . 100.1(7)
O24 O21 C7 . . 142.0(8)
O18 O21 C7 . . 117.8(7)
O27 O21 C7 . . 147.3(7)
O31 O21 C7 3_545 . 112.9(7)
U3 O21 O25 . . 103.2(6)
N3 O21 O25 . . 61.4(6)
O20 O21 O25 3 . 125.5(6)
O24 O21 O25 . . 52.3(5)
O18 O21 O25 . . 152.4(7)
O27 O21 O25 . . 101.7(6)
O31 O21 O25 3_545 . 70.6(5)
C7 O21 O25 . . 89.8(7)
U3 O21 O32 . 3_545 101.4(6)
N3 O21 O32 . 3_545 56.1(5)
O20 O21 O32 3 3_545 74.6(5)
O24 O21 O32 . 3_545 91.3(5)
O18 O21 O32 . 3_545 129.9(6)
O27 O21 O32 . 3_545 146.8(6)
O31 O21 O32 3_545 3_545 48.7(5)
C7 O21 O32 . 3_545 65.2(6)
O25 O21 O32 . 3_545 61.6(5)
U3 O21 O26 . . 0.4(4)
N3 O21 O26 . . 155.9(7)
O20 O21 O26 3 . 54.0(5)
O24 O21 O26 . . 54.5(4)
O18 O21 O26 . . 53.0(4)
O27 O21 O26 . . 52.4(4)
O31 O21 O26 3_545 . 53.1(5)
C7 O21 O26 . . 154.0(7)
O25 O21 O26 . . 103.0(5)
O32 O21 O26 3_545 . 100.9(5)
U3 O21 Cr5 . . 80.2(5)
N3 O21 Cr5 . . 87.1(5)
O20 O21 Cr5 3 . 118.6(5)
O24 O21 Cr5 . . 26.7(3)
O18 O21 Cr5 . . 126.5(6)
O27 O21 Cr5 . . 78.3(4)
O31 O21 Cr5 3_545 . 64.3(4)
C7 O21 Cr5 . . 115.6(6)
O25 O21 Cr5 . . 25.9(3)
O32 O21 Cr5 3_545 . 77.5(4)
O26 O21 Cr5 . . 80.0(4)
U4 O22 O19 . . 54.5(5)
U4 O22 O30 . 3_655 55.9(5)
O19 O22 O30 . 3_655 99.8(7)
U4 O22 O28 . . 53.2(5)
O19 O22 O28 . . 59.7(5)
O30 O22 O28 3_655 . 102.5(7)
U4 O22 O29 . 3_655 52.5(5)
O19 O22 O29 . 3_655 102.2(6)
O30 O22 O29 3_655 3_655 56.7(5)
O28 O22 O29 . 3_655 58.1(5)
U4 O22 C5 . 4_465 122.4(9)
O19 O22 C5 . 4_465 79.1(7)
O30 O22 C5 3_655 4_465 110.4(8)
O28 O22 C5 . 4_465 130.8(8)
O29 O22 C5 3_655 4_465 167.1(9)
U4 O22 C2 . 3_655 150.1(9)
O19 O22 C2 . 3_655 153.8(8)
O30 O22 C2 3_655 3_655 97.0(7)
O28 O22 C2 . 3_655 135.0(8)
O29 O22 C2 3_655 3_655 103.8(7)
C5 O22 C2 4_465 3_655 76.2(8)
U4 O22 OW34 . . 50.8(5)
O19 O22 OW34 . . 53.9(5)
O30 O22 OW34 3_655 . 53.5(5)
O28 O22 OW34 . . 97.6(6)
O29 O22 OW34 3_655 . 94.7(6)
C5 O22 OW34 4_465 . 75.6(7)
C2 O22 OW34 3_655 . 126.2(7)
U4 O22 O25 . 3_655 100.2(6)
O19 O22 O25 . 3_655 148.3(6)
O30 O22 O25 3_655 3_655 74.9(5)
O28 O22 O25 . 3_655 90.4(5)
O29 O22 O25 3_655 3_655 48.3(4)
C5 O22 O25 4_465 3_655 132.4(8)
C2 O22 O25 3_655 3_655 56.3(6)
OW34 O22 O25 . 3_655 128.3(6)
U4 O22 O23 . . 0.3(4)
O19 O22 O23 . . 54.4(5)
O30 O22 O23 3_655 . 56.1(5)
O28 O22 O23 . . 52.9(5)
O29 O22 O23 3_655 . 52.5(4)
C5 O22 O23 4_465 . 122.5(8)
C2 O22 O23 3_655 . 150.2(8)
OW34 O22 O23 . . 50.9(4)
O25 O22 O23 3_655 . 100.3(5)
U4 O22 O14 . 4_465 125.4(7)
O19 O22 O14 . 4_465 76.4(5)
O30 O22 O14 3_655 4_465 170.0(6)
O28 O22 O14 . 4_465 83.6(5)
O29 O22 O14 3_655 4_465 132.9(6)
C5 O22 O14 4_465 4_465 60.0(7)
C2 O22 O14 3_655 4_465 83.6(7)
OW34 O22 O14 . 4_465 118.4(5)
O25 O22 O14 3_655 4_465 113.2(6)
O23 O22 O14 . 4_465 125.1(5)
U4 O22 O23 . 3_655 109.8(7)
O19 O22 O23 . 3_655 115.2(6)
O30 O22 O23 3_655 3_655 61.0(5)
O28 O22 O23 . 3_655 162.7(7)
O29 O22 O23 3_655 3_655 110.7(6)
C5 O22 O23 4_465 3_655 58.1(6)
C2 O22 O23 3_655 3_655 57.3(6)
OW34 O22 O23 . 3_655 68.9(4)
O25 O22 O23 3_655 3_655 89.9(4)
O23 O22 O23 . 3_655 110.1(5)
O14 O22 O23 4_465 3_655 112.0(5)
U4 O23 OW34 . . 58.4(5)
U4 O23 O29 . 3_655 53.7(4)
OW34 O23 O29 . 3_655 102.2(6)
U4 O23 O28 . . 53.3(5)
OW34 O23 O28 . . 104.5(7)
O29 O23 O28 3_655 . 58.6(5)
U4 O23 O19 . . 51.4(5)
OW34 O23 O19 . . 55.9(5)
O29 O23 O19 3_655 . 100.5(6)
O28 O23 O19 . . 58.5(5)
U4 O23 O30 . 3_655 50.8(5)
OW34 O23 O30 . 3_655 54.6(5)
O29 O23 O30 3_655 3_655 55.1(5)
O28 O23 O30 . 3_655 98.1(6)
O19 O23 O30 . 3_655 93.0(6)
U4 O23 O22 . . 0.3(4)
OW34 O23 O22 . . 58.5(5)
O29 O23 O22 3_655 . 53.7(4)
O28 O23 O22 . . 53.1(4)
O19 O23 O22 . . 51.3(4)
O30 O23 O22 3_655 . 51.1(5)
U4 O23 O30 . . 100.9(7)
OW34 O23 O30 . . 147.3(7)
O29 O23 O30 3_655 . 79.3(5)
O28 O23 O30 . . 48.0(4)
O19 O23 O30 . . 91.6(6)
O30 O23 O30 3_655 . 134.2(5)
O22 O23 O30 . . 100.7(5)
U4 O23 Cr4 . . 79.0(6)
OW34 O23 Cr4 . . 121.8(6)
O29 O23 Cr4 3_655 . 77.1(4)
O28 O23 Cr4 . . 26.5(3)
O19 O23 Cr4 . . 67.0(4)
O30 O23 Cr4 3_655 . 124.1(6)
O22 O23 Cr4 . . 78.8(4)
O30 O23 Cr4 . . 25.9(3)
U4 O23 O21 . . 120.9(7)
OW34 O23 O21 . . 103.3(5)
O29 O23 O21 3_655 . 141.4(6)
O28 O23 O21 . . 87.0(5)
O19 O23 O21 . . 71.3(5)
O30 O23 O21 3_655 . 157.9(6)
O22 O23 O21 . . 120.7(6)
O30 O23 O21 . . 63.7(4)
Cr4 O23 O21 . . 64.9(3)
U4 O23 O22 . 3_645 133.6(7)
OW34 O23 O22 . 3_645 166.4(7)
O29 O23 O22 3_655 3_645 85.0(5)
O28 O23 O22 . 3_645 89.2(5)
O19 O23 O22 . 3_645 134.8(6)
O30 O23 O22 3_655 3_645 124.6(6)
O22 O23 O22 . 3_645 133.4(5)
O30 O23 O22 . 3_645 44.9(4)
Cr4 O23 O22 . 3_645 70.8(4)
O21 O23 O22 . 3_645 76.7(4)
U4 O23 O27 . . 84.8(6)
OW34 O23 O27 . . 107.9(5)
O29 O23 O27 3_655 . 99.6(5)
O28 O23 O27 . . 42.3(4)
O19 O23 O27 . . 52.8(4)
O30 O23 O27 3_655 . 135.6(7)
O22 O23 O27 . . 84.6(5)
O30 O23 O27 . . 41.0(4)
Cr4 O23 O27 . . 24.4(2)
O21 O23 O27 . . 44.8(3)
O22 O23 O27 3_645 . 81.9(4)
Cr5 O24 U3 . . 134.4(8)
Cr5 O24 O25 . . 34.3(4)
U3 O24 O25 . . 100.3(6)
Cr5 O24 O20 . . 35.1(4)
U3 O24 O20 . . 139.0(6)
O25 O24 O20 . . 59.5(5)
Cr5 O24 O29 . . 34.5(4)
U3 O24 O29 . . 144.7(6)
O25 O24 O29 . . 59.0(5)
O20 O24 O29 . . 58.4(5)
Cr5 O24 O27 . . 134.4(7)
U3 O24 O27 . . 52.3(4)
O25 O24 O27 . . 116.7(6)
O20 O24 O27 . . 166.8(6)
O29 O24 O27 . . 108.5(5)
Cr5 O24 O31 . 3_545 99.8(7)
U3 O24 O31 . 3_545 53.5(4)
O25 O24 O31 . 3_545 78.7(6)
O20 O24 O31 . 3_545 86.3(6)
O29 O24 O31 . 3_545 134.1(7)
O27 O24 O31 . 3_545 105.7(6)
Cr5 O24 O21 . . 100.1(7)
U3 O24 O21 . . 36.9(4)
O25 O24 O21 . . 66.5(5)
O20 O24 O21 . . 121.5(7)
O29 O24 O21 . . 109.9(6)
O27 O24 O21 . . 62.0(5)
O31 O24 O21 3_545 . 62.1(5)
Cr5 O24 O26 . . 160.0(8)
U3 O24 O26 . . 35.9(4)
O25 O24 O26 . . 132.1(6)
O20 O24 O26 . . 133.2(6)
O29 O24 O26 . . 165.5(7)
O27 O24 O26 . . 59.5(5)
O31 O24 O26 3_545 . 60.2(5)
O21 O24 O26 . . 72.8(5)
Cr5 O24 O30 . . 83.4(6)
U3 O24 O30 . . 97.1(5)
O25 O24 O30 . . 83.7(6)
O20 O24 O30 . . 113.7(6)
O29 O24 O30 . . 55.4(5)
O27 O24 O30 . . 53.3(5)
O31 O24 O30 3_545 . 141.2(6)
O21 O24 O30 . . 79.2(5)
O26 O24 O30 . . 112.7(6)
Cr5 O24 Cr4 . . 110.7(5)
U3 O24 Cr4 . . 78.5(3)
O25 O24 Cr4 . . 106.5(5)
O20 O24 Cr4 . . 138.8(5)
O29 O24 Cr4 . . 81.0(4)
O27 O24 Cr4 . . 28.0(3)
O31 O24 Cr4 3_545 . 131.4(5)
O21 O24 Cr4 . . 75.7(4)
O26 O24 Cr4 . . 86.1(4)
O30 O24 Cr4 . . 27.3(3)
Cr5 O24 O18 . 3_545 57.3(5)
U3 O24 O18 . 3_545 94.8(4)
O25 O24 O18 . 3_545 50.1(4)
O20 O24 O18 . 3_545 44.4(4)
O29 O24 O18 . 3_545 91.6(5)
O27 O24 O18 . 3_545 144.8(5)
O31 O24 O18 3_545 3_545 44.3(4)
O21 O24 O18 . 3_545 84.2(5)
O26 O24 O18 . 3_545 102.8(5)
O30 O24 O18 . 3_545 133.7(6)
Cr4 O24 O18 . 3_545 154.6(5)
Cr5 O25 O24 . . 35.7(5)
Cr5 O25 O20 . . 35.7(5)
O24 O25 O20 . . 61.1(5)
Cr5 O25 O29 . . 36.9(4)
O24 O25 O29 . . 62.7(5)
O20 O25 O29 . . 60.1(5)
Cr5 O25 O18 . 3_545 87.1(6)
O24 O25 O18 . 3_545 87.4(6)
O20 O25 O18 . 3_545 57.6(5)
O29 O25 O18 . 3_545 117.7(6)
Cr5 O25 N3 . . 151.0(9)
O24 O25 N3 . . 117.0(7)
O20 O25 N3 . . 160.7(7)
O29 O25 N3 . . 138.0(7)
O18 O25 N3 3_545 . 103.9(6)
Cr5 O25 O21 . . 96.4(7)
O24 O25 O21 . . 61.3(5)
O20 O25 O21 . . 118.3(7)
O29 O25 O21 . . 108.8(6)
O18 O25 O21 3_545 . 99.9(5)
N3 O25 O21 . . 55.7(5)
Cr5 O25 C2 . . 139.0(9)
O24 O25 C2 . . 118.9(8)
O20 O25 C2 . . 171.1(8)
O29 O25 C2 . . 111.4(7)
O18 O25 C2 3_545 . 130.8(7)
N3 O25 C2 . . 28.2(5)
O21 O25 C2 . . 65.9(6)
Cr5 O25 O32 . 3_545 122.8(7)
O24 O25 O32 . 3_545 98.2(6)
O20 O25 O32 . 3_545 105.2(6)
O29 O25 O32 . 3_545 159.5(7)
O18 O25 O32 3_545 3_545 50.0(4)
N3 O25 O32 . 3_545 55.6(5)
O21 O25 O32 . 3_545 63.7(5)
C2 O25 O32 . 3_545 83.7(6)
Cr5 O25 Cr6 . 3_545 96.4(6)
O24 O25 Cr6 . 3_545 79.3(5)
O20 O25 Cr6 . 3_545 78.3(4)
O29 O25 Cr6 . 3_545 133.1(6)
O18 O25 Cr6 3_545 3_545 29.4(3)
N3 O25 Cr6 . 3_545 82.5(5)
O21 O25 Cr6 . 3_545 71.2(4)
C2 O25 Cr6 . 3_545 110.6(6)
O32 O25 Cr6 3_545 3_545 27.8(3)
Cr5 O25 O22 . 3_645 90.4(6)
O24 O25 O22 . 3_645 98.4(6)
O20 O25 O22 . 3_645 114.7(6)
O29 O25 O22 . 3_645 55.8(4)
O18 O25 O22 3_545 3_645 166.3(6)
N3 O25 O22 . 3_645 84.6(5)
O21 O25 O22 . 3_645 93.7(5)
C2 O25 O22 . 3_645 56.5(6)
O32 O25 O22 3_545 3_645 140.1(6)
Cr6 O25 O22 3_545 3_645 164.0(5)
Cr5 O25 O31 . 3_545 78.6(6)
O24 O25 O31 . 3_545 53.6(5)
O20 O25 O31 . 3_545 75.1(5)
O29 O25 O31 . 3_545 114.0(6)
O18 O25 O31 3_545 3_545 48.9(4)
N3 O25 O31 . 3_545 88.6(5)
O21 O25 O31 . 3_545 53.8(4)
C2 O25 O31 . 3_545 112.5(6)
O32 O25 O31 3_545 3_545 45.6(4)
Cr6 O25 O31 3_545 3_545 27.2(3)
O22 O25 O31 3_645 3_545 143.4(6)
U3 O26 O27 . . 54.0(5)
U3 O26 O18 . . 53.4(5)
O27 O26 O18 . . 55.2(4)
U3 O26 O31 . 3_545 54.8(5)
O27 O26 O31 . 3_545 102.7(6)
O18 O26 O31 . 3_545 99.9(6)
U3 O26 O20 . 3 52.9(5)
O27 O26 O20 . 3 98.4(6)
O18 O26 O20 . 3 55.1(5)
O31 O26 O20 3_545 3 56.1(5)
U3 O26 O24 . . 52.7(5)
O27 O26 O24 . . 58.0(4)
O18 O26 O24 . . 99.1(6)
O31 O26 O24 3_545 . 57.8(5)
O20 O26 O24 3 . 98.9(6)
U3 O26 C3 . 1_445 125.8(10)
O27 O26 C3 . 1_445 147.7(9)
O18 O26 C3 . 1_445 97.0(8)
O31 O26 C3 3_545 1_445 97.8(9)
O20 O26 C3 3 1_445 72.9(8)
O24 O26 C3 . 1_445 152.7(9)
U3 O26 C7 . 3_545 123.7(8)
O27 O26 C7 . 3_545 124.5(7)
O18 O26 C7 . 3_545 176.9(8)
O31 O26 C7 3_545 3_545 77.1(7)
O20 O26 C7 3 3_545 122.8(7)
O24 O26 C7 . 3_545 78.7(6)
C3 O26 C7 1_445 3_545 84.2(9)
U3 O26 O21 . . 0.4(4)
O27 O26 O21 . . 54.4(5)
O18 O26 O21 . . 53.7(4)
O31 O26 O21 3_545 . 54.3(5)
O20 O26 O21 3 . 52.7(4)
O24 O26 O21 . . 52.6(4)
C3 O26 O21 1_445 . 125.6(9)
C7 O26 O21 3_545 . 123.3(7)
U3 O26 OW34 . 3_545 83.8(6)
O27 O26 OW34 . 3_545 137.4(6)
O18 O26 OW34 . 3_545 96.9(5)
O31 O26 OW34 3_545 3_545 45.8(4)
O20 O26 OW34 3 3_545 43.0(4)
O24 O26 OW34 . 3_545 103.5(5)
C3 O26 OW34 1_445 3_545 52.6(8)
C7 O26 OW34 3_545 3_545 81.5(6)
O21 O26 OW34 . 3_545 83.5(5)
Cr4 O27 U3 . . 144.7(8)
Cr4 O27 O33 . . 34.2(5)
U3 O27 O33 . . 150.4(6)
Cr4 O27 O30 . . 34.2(5)
U3 O27 O30 . . 110.6(6)
O33 O27 O30 . . 58.5(6)
Cr4 O27 O18 . . 143.6(7)
U3 O27 O18 . . 54.9(4)
O33 O27 O18 . . 151.4(7)
O30 O27 O18 . . 141.1(8)
Cr4 O27 O28 . . 35.3(4)
U3 O27 O28 . . 144.0(7)
O33 O27 O28 . . 58.5(5)
O30 O27 O28 . . 59.5(5)
O18 O27 O28 . . 108.7(6)
Cr4 O27 O24 . . 98.5(6)
U3 O27 O24 . . 53.3(4)
O33 O27 O24 . . 98.8(6)
O30 O27 O24 . . 68.3(5)
O18 O27 O24 . . 108.2(6)
O28 O27 O24 . . 127.5(6)
Cr4 O27 O26 . . 153.5(7)
U3 O27 O26 . . 37.2(4)
O33 O27 O26 . . 125.8(7)
O30 O27 O26 . . 130.7(7)
O18 O27 O26 . . 62.8(5)
O28 O27 O26 . . 169.7(7)
O24 O27 O26 . . 62.5(5)
Cr4 O27 O21 . . 114.8(8)
U3 O27 O21 . . 36.0(4)
O33 O27 O21 . . 143.7(7)
O30 O27 O21 . . 85.4(6)
O18 O27 O21 . . 62.4(5)
O28 O27 O21 . . 108.9(6)
O24 O27 O21 . . 60.0(5)
O26 O27 O21 . . 73.2(5)
Cr4 O27 N1 . 4_455 109.7(8)
U3 O27 N1 . 4_455 105.6(6)
O33 O27 N1 . 4_455 89.1(7)
O30 O27 N1 . 4_455 143.8(8)
O18 O27 N1 . 4_455 64.4(7)
O28 O27 N1 . 4_455 91.0(7)
O24 O27 N1 . 4_455 138.7(7)
O26 O27 N1 . 4_455 80.0(7)
O21 O27 N1 . 4_455 126.7(7)
Cr4 O27 C6 . 4_455 108.7(8)
U3 O27 C6 . 4_455 103.0(7)
O33 O27 C6 . 4_455 77.7(7)
O30 O27 C6 . 4_455 135.3(8)
O18 O27 C6 . 4_455 82.7(7)
O28 O27 C6 . 4_455 106.3(8)
O24 O27 C6 . 4_455 114.2(7)
O26 O27 C6 . 4_455 67.8(7)
O21 O27 C6 . 4_455 136.5(7)
N1 O27 C6 4_455 4_455 28.5(7)
Cr4 O27 O19 . . 91.2(6)
U3 O27 O19 . . 98.0(5)
O33 O27 O19 . . 111.1(6)
O30 O27 O19 . . 103.0(6)
O18 O27 O19 . . 52.4(4)
O28 O27 O19 . . 56.5(4)
O24 O27 O19 . . 138.2(7)
O26 O27 O19 . . 115.2(5)
O21 O27 O19 . . 79.0(5)
N1 O27 O19 4_455 . 72.1(6)
C6 O27 O19 4_455 . 100.5(7)
Cr4 O28 U4 . . 137.7(8)
Cr4 O28 O33 . . 35.1(5)
U4 O28 O33 . . 172.7(8)
Cr4 O28 O30 . . 34.4(5)
U4 O28 O30 . . 114.9(7)
O33 O28 O30 . . 59.0(6)
Cr4 O28 O27 . . 35.4(4)
U4 O28 O27 . . 114.5(6)
O33 O28 O27 . . 59.7(5)
O30 O28 O27 . . 59.8(5)
Cr4 O28 O29 . 3_655 130.3(8)
U4 O28 O29 . 3_655 52.5(4)
O33 O28 O29 . 3_655 129.7(7)
O30 O28 O29 . 3_655 96.7(6)
O27 O28 O29 . 3_655 147.9(7)
Cr4 O28 O19 . . 106.1(7)
U4 O28 O19 . . 51.6(4)
O33 O28 O19 . . 125.8(7)
O30 O28 O19 . . 114.5(7)
O27 O28 O19 . . 71.3(5)
O29 O28 O19 3_655 . 104.1(6)
Cr4 O28 O23 . . 102.3(7)
U4 O28 O23 . . 37.1(4)
O33 O28 O23 . . 136.0(7)
O30 O28 O23 . . 78.2(6)
O27 O28 O23 . . 91.6(6)
O29 O28 O23 3_655 . 60.4(5)
O19 O28 O23 . . 61.6(5)
Cr4 O28 N2 . . 97.9(10)
U4 O28 N2 . . 123.9(10)
O33 O28 N2 . . 63.2(9)
O30 O28 N2 . . 108.2(10)
O27 O28 N2 . . 117.5(10)
O29 O28 N2 3_655 . 89.4(9)
O19 O28 N2 . . 132.9(10)
O23 O28 N2 . . 149.7(10)
Cr4 O28 O22 . . 164.7(8)
U4 O28 O22 . . 36.8(4)
O33 O28 O22 . . 149.8(8)
O30 O28 O22 . . 150.7(8)
O27 O28 O22 . . 129.3(6)
O29 O28 O22 3_655 . 61.4(5)
O19 O28 O22 . . 58.9(5)
O23 O28 O22 . . 74.0(5)
N2 O28 O22 . . 91.8(9)
Cr4 O28 OW34 . 3_645 81.0(5)
U4 O28 OW34 . 3_645 98.1(5)
O33 O28 OW34 . 3_645 81.2(5)
O30 O28 OW34 . 3_645 53.0(5)
O27 O28 OW34 . 3_645 112.5(6)
O29 O28 OW34 3_655 3_645 51.7(4)
O19 O28 OW34 . 3_645 142.4(7)
O23 O28 OW34 . 3_645 80.8(5)
N2 O28 OW34 . 3_645 80.4(9)
O22 O28 OW34 . 3_645 112.6(6)
Cr4 O28 OW35 . 1_545 79.3(7)
U4 O28 OW35 . 1_545 135.2(7)
O33 O28 OW35 . 1_545 50.3(6)
O30 O28 OW35 . 1_545 109.1(7)
O27 O28 OW35 . 1_545 80.4(6)
O29 O28 OW35 3_655 1_545 130.6(7)
O19 O28 OW35 . 1_545 102.2(7)
O23 O28 OW35 . 1_545 163.7(7)
N2 O28 OW35 . 1_545 43.2(10)
O22 O28 OW35 . 1_545 100.1(7)
OW34 O28 OW35 3_645 1_545 115.4(6)
Cr5 O29 U4 . 3_645 139.4(7)
Cr5 O29 O20 . . 36.5(4)
U4 O29 O20 3_645 . 169.1(7)
Cr5 O29 O25 . . 34.3(4)
U4 O29 O25 3_645 . 111.7(6)
O20 O29 O25 . . 59.6(5)
Cr5 O29 OW34 . 1_545 102.1(6)
U4 O29 OW34 3_645 1_545 117.0(6)
O20 O29 OW34 . 1_545 65.6(5)
O25 O29 OW34 . 1_545 115.9(6)
Cr5 O29 O30 . . 95.3(6)
U4 O29 O30 3_645 . 54.8(4)
O20 O29 O30 . . 128.4(6)
O25 O29 O30 . . 91.1(6)
OW34 O29 O30 1_545 . 151.5(7)
Cr5 O29 O24 . . 33.4(4)
U4 O29 O24 3_645 . 123.3(6)
O20 O29 O24 . . 59.4(5)
O25 O29 O24 . . 58.3(5)
OW34 O29 O24 1_545 . 116.1(6)
O30 O29 O24 . . 69.1(5)
Cr5 O29 O28 . 3_645 140.0(8)
U4 O29 O28 3_645 3_645 52.5(4)
O20 O29 O28 . 3_645 122.2(6)
O25 O29 O28 . 3_645 111.0(7)
OW34 O29 O28 1_545 3_645 73.0(5)
O30 O29 O28 . 3_645 107.2(6)
O24 O29 O28 . 3_645 167.8(7)
Cr5 O29 O23 . 3_645 157.4(8)
U4 O29 O23 3_645 3_645 37.4(4)
O20 O29 O23 . 3_645 152.1(7)
O25 O29 O23 . 3_645 148.1(6)
OW34 O29 O23 1_545 3_645 92.1(5)
O30 O29 O23 . 3_645 65.3(5)
O24 O29 O23 . 3_645 124.1(7)
O28 O29 O23 3_645 3_645 61.0(5)
Cr5 O29 O22 . 3_645 107.4(6)
U4 O29 O22 3_645 3_645 36.5(3)
O20 O29 O22 . 3_645 133.5(7)
O25 O29 O22 . 3_645 75.8(5)
OW34 O29 O22 1_545 3_645 132.6(7)
O30 O29 O22 . 3_645 60.1(5)
O24 O29 O22 . 3_645 108.9(6)
O28 O29 O22 3_645 3_645 60.5(5)
O23 O29 O22 3_645 3_645 73.8(5)
Cr5 O29 O30 . 3_645 141.6(6)
U4 O29 O30 3_645 3_645 76.2(4)
O20 O29 O30 . 3_645 105.6(5)
O25 O29 O30 . 3_645 138.4(6)
OW34 O29 O30 1_545 3_645 40.7(4)
O30 O29 O30 . 3_645 122.3(4)
O24 O29 O30 . 3_645 151.7(6)
O28 O29 O30 3_645 3_645 40.2(4)
O23 O29 O30 3_645 3_645 57.2(4)
O22 O29 O30 3_645 3_645 98.6(5)
Cr4 O30 U4 . 3_645 155.6(9)
Cr4 O30 O33 . . 34.8(5)
U4 O30 O33 3_645 . 125.5(7)
Cr4 O30 O28 . . 35.6(5)
U4 O30 O28 3_645 . 132.2(7)
O33 O30 O28 . . 59.4(6)
Cr4 O30 O27 . . 35.5(4)
U4 O30 O27 3_645 . 167.0(7)
O33 O30 O27 . . 60.1(6)
O28 O30 O27 . . 60.7(5)
Cr4 O30 OW34 . 3_645 102.6(8)
U4 O30 OW34 3_645 3_645 57.5(4)
O33 O30 OW34 . 3_645 93.5(7)
O28 O30 OW34 . 3_645 75.3(6)
O27 O30 OW34 . 3_645 135.5(7)
Cr4 O30 O29 . . 139.4(9)
U4 O30 O29 3_645 . 53.6(4)
O33 O30 O29 . . 118.2(7)
O28 O30 O29 . . 174.2(8)
O27 O30 O29 . . 113.6(6)
OW34 O30 O29 3_645 . 110.4(7)
Cr4 O30 O22 . 3_645 154.8(9)
U4 O30 O22 3_645 3_645 37.7(4)
O33 O30 O22 . 3_645 160.6(7)
O28 O30 O22 . 3_645 121.0(7)
O27 O30 O22 . 3_645 138.8(8)
OW34 O30 O22 3_645 3_645 69.2(6)
O29 O30 O22 . 3_645 63.2(6)
Cr4 O30 O23 . 3_645 124.9(9)
U4 O30 O23 3_645 3_645 35.1(4)
O33 O30 O23 . 3_645 91.1(7)
O28 O30 O23 . 3_645 124.5(7)
O27 O30 O23 . 3_645 144.6(8)
OW34 O30 O23 3_645 3_645 59.7(5)
O29 O30 O23 . 3_645 59.6(5)
O22 O30 O23 3_645 3_645 72.8(6)
Cr4 O30 O24 . . 90.2(7)
U4 O30 O24 3_645 . 108.6(6)
O33 O30 O24 . . 93.6(6)
O28 O30 O24 . . 118.8(7)
O27 O30 O24 . . 58.4(5)
OW34 O30 O24 3_645 . 165.9(7)
O29 O30 O24 . . 55.5(4)
O22 O30 O24 3_645 . 101.5(7)
O23 O30 O24 3_645 . 108.0(6)
Cr4 O30 Cr5 . . 119.1(7)
U4 O30 Cr5 3_645 . 80.5(4)
O33 O30 Cr5 . . 116.5(6)
O28 O30 Cr5 . . 145.0(6)
O27 O30 Cr5 . . 86.5(5)
OW34 O30 Cr5 3_645 . 137.8(7)
O29 O30 Cr5 . . 30.0(3)
O22 O30 Cr5 3_645 . 75.0(5)
O23 O30 Cr5 3_645 . 89.1(5)
O24 O30 Cr5 . . 29.0(3)
Cr4 O30 O23 . . 81.0(6)
U4 O30 O23 3_645 . 106.2(6)
O33 O30 O23 . . 112.4(7)
O28 O30 O23 . . 53.7(5)
O27 O30 O23 . . 79.5(5)
OW34 O30 O23 3_645 . 79.2(5)
O29 O30 O23 . . 127.3(7)
O22 O30 O23 3_645 . 74.1(5)
O23 O30 O23 3_645 . 134.0(5)
O24 O30 O23 . . 109.2(5)
Cr5 O30 O23 . . 111.9(5)
Cr6 O31 U3 . 3 141.5(9)
Cr6 O31 O32 . . 35.1(5)
U3 O31 O32 3 . 107.9(6)
Cr6 O31 O19 . . 36.3(5)
U3 O31 O19 3 . 157.1(7)
O32 O31 O19 . . 60.9(6)
Cr6 O31 O18 . . 34.5(4)
U3 O31 O18 3 . 134.8(7)
O32 O31 O18 . . 59.6(6)
O19 O31 O18 . . 59.7(5)
Cr6 O31 O20 . 1_565 116.7(8)
U3 O31 O20 3 1_565 53.8(4)
O32 O31 O20 . 1_565 89.6(7)
O19 O31 O20 . 1_565 104.3(7)
O18 O31 O20 . 1_565 149.0(8)
Cr6 O31 O24 . 3 117.3(8)
U3 O31 O24 3 3 52.9(4)
O32 O31 O24 . 3 109.5(7)
O19 O31 O24 . 3 147.6(8)
O18 O31 O24 . 3 88.3(6)
O20 O31 O24 1_565 3 106.6(6)
Cr6 O31 O26 . 3 178.2(9)
U3 O31 O26 3 3 36.7(4)
O32 O31 O26 . 3 143.2(7)
O19 O31 O26 . 3 145.0(8)
O18 O31 O26 . 3 145.9(7)
O20 O31 O26 1_565 3 62.4(5)
O24 O31 O26 3 3 62.0(5)
Cr6 O31 O21 . 3 105.6(8)
U3 O31 O21 3 3 36.0(4)
O32 O31 O21 . 3 72.8(6)
O19 O31 O21 . 3 131.8(8)
O18 O31 O21 . 3 108.2(7)
O20 O31 O21 1_565 3 60.7(5)
O24 O31 O21 3 3 59.8(5)
O26 O31 O21 3 3 72.6(6)
Cr6 O31 OW34 . . 90.2(7)
U3 O31 OW34 3 . 108.0(6)
O32 O31 OW34 . . 95.1(6)
O19 O31 OW34 . . 56.8(5)
O18 O31 OW34 . . 116.0(6)
O20 O31 OW34 1_565 . 59.6(5)
O24 O31 OW34 3 . 152.2(8)
O26 O31 OW34 3 . 90.6(6)
O21 O31 OW34 3 . 118.9(6)
Cr6 O31 O25 . 3 72.9(6)
U3 O31 O25 3 3 79.3(4)
O32 O31 O25 . 3 63.1(5)
O19 O31 O25 . 3 109.0(7)
O18 O31 O25 . 3 55.9(4)
O20 O31 O25 1_565 3 115.3(6)
O24 O31 O25 3 3 47.7(5)
O26 O31 O25 3 3 105.9(6)
O21 O31 O25 3 3 55.6(4)
OW34 O31 O25 . 3 158.1(7)
Cr6 O31 Cr5 . 3 90.2(6)
U3 O31 Cr5 3 3 74.8(4)
O32 O31 Cr5 . 3 88.4(5)
O19 O31 Cr5 . 3 122.0(6)
O18 O31 Cr5 . 3 62.3(4)
O20 O31 Cr5 1_565 3 124.8(5)
O24 O31 Cr5 3 3 27.1(3)
O26 O31 Cr5 3 3 89.1(5)
O21 O31 Cr5 3 3 66.2(4)
OW34 O31 Cr5 . 3 174.5(6)
O25 O31 Cr5 3 3 26.0(3)
Cr6 O32 O31 . . 35.5(5)
Cr6 O32 O18 . . 36.1(5)
O31 O32 O18 . . 61.8(6)
Cr6 O32 O19 . . 35.3(5)
O31 O32 O19 . . 59.9(6)
O18 O32 O19 . . 60.1(5)
Cr6 O32 N3 . 3 134.8(9)
O31 O32 N3 . 3 109.3(7)
O18 O32 N3 . 3 114.8(7)
O19 O32 N3 . 3 169.1(9)
Cr6 O32 O25 . 3 79.7(6)
O31 O32 O25 . 3 71.3(6)
O18 O32 O25 . 3 59.3(5)
O19 O32 O25 . 3 114.4(6)
N3 O32 O25 3 3 57.5(5)
Cr6 O32 O21 . 3 91.9(7)
O31 O32 O21 . 3 58.4(5)
O18 O32 O21 . 3 100.0(6)
O19 O32 O21 . 3 116.9(7)
N3 O32 O21 3 3 53.0(5)
O25 O32 O21 3 3 54.8(4)
Cr6 O32 O16 . 4_465 136.2(8)
O31 O32 O16 . 4_465 168.6(7)
O18 O32 O16 . 4_465 116.0(7)
O19 O32 O16 . 4_465 109.0(6)
N3 O32 O16 3 4_465 81.9(6)
O25 O32 O16 3 4_465 118.0(6)
O21 O32 O16 3 4_465 131.6(6)
Cr6 O32 O20 . 1_565 77.1(6)
O31 O32 O20 . 1_565 46.7(5)
O18 O32 O20 . 1_565 108.5(6)
O19 O32 O20 . 1_565 80.6(6)
N3 O32 O20 3 1_565 92.7(6)
O25 O32 O20 3 1_565 96.5(5)
O21 O32 O20 3 1_565 47.5(4)
O16 O32 O20 4_465 1_565 133.1(5)
Cr6 O32 O11 . 1_455 129.9(7)
O31 O32 O11 . 1_455 137.5(6)
O18 O32 O11 . 1_455 93.8(6)
O19 O32 O11 . 1_455 139.4(7)
N3 O32 O11 3 1_455 47.0(5)
O25 O32 O11 3 1_455 66.2(4)
O21 O32 O11 3 1_455 96.8(5)
O16 O32 O11 4_465 1_455 52.0(4)
O20 O32 O11 1_565 1_455 139.7(5)
Cr6 O32 U3 . 3 69.0(6)
O31 O32 U3 . 3 34.1(4)
O18 O32 U3 . 3 86.5(5)
O19 O32 U3 . 3 92.0(6)
N3 O32 U3 3 3 77.8(5)
O25 O32 U3 3 3 62.0(4)
O21 O32 U3 3 3 25.0(3)
O16 O32 U3 4_465 3 154.6(5)
O20 O32 U3 1_565 3 34.7(3)
O11 O32 U3 1_455 3 118.8(4)
Cr6 O32 OW34 . . 52.2(5)
O31 O32 OW34 . . 46.3(4)
O18 O32 OW34 . . 88.0(5)
O19 O32 OW34 . . 39.6(4)
N3 O32 OW34 3 . 134.8(7)
O25 O32 OW34 3 . 117.6(6)
O21 O32 OW34 3 . 86.2(5)
O16 O32 OW34 4_465 . 124.1(5)
O20 O32 OW34 1_565 . 42.1(3)
O11 O32 OW34 1_455 . 176.1(5)
U3 O32 OW34 3 . 64.6(3)
Cr4 O33 O30 . . 35.5(5)
Cr4 O33 O28 . . 37.1(5)
O30 O33 O28 . . 61.6(6)
Cr4 O33 O27 . . 36.2(5)
O30 O33 O27 . . 61.4(6)
O28 O33 O27 . . 61.8(5)
Cr4 O33 N4 . 4_455 122.4(9)
O30 O33 N4 . 4_455 100.1(8)
O28 O33 N4 . 4_455 159.4(9)
O27 O33 N4 . 4_455 102.0(7)
Cr4 O33 N2 . . 99.9(11)
O30 O33 N2 . . 110.3(11)
O28 O33 N2 . . 63.3(9)
O27 O33 N2 . . 119.6(10)
N4 O33 N2 4_455 . 136.5(11)
Cr4 O33 OW35 . 1_545 114.7(10)
O30 O33 OW35 . 1_545 148.3(9)
O28 O33 OW35 . 1_545 87.1(8)
O27 O33 OW35 . 1_545 100.5(8)
N4 O33 OW35 4_455 1_545 109.6(9)
N2 O33 OW35 . 1_545 53.5(11)
Cr4 O33 O12 . 1_545 156.9(9)
O30 O33 O12 . 1_545 123.8(7)
O28 O33 O12 . 1_545 136.2(7)
O27 O33 O12 . 1_545 162.0(7)
N4 O33 O12 4_455 1_545 60.8(6)
N2 O33 O12 . 1_545 76.3(9)
OW35 O33 O12 1_545 1_545 81.8(8)
Cr4 O33 O3 . 4_455 144.6(8)
O30 O33 O3 . 4_455 157.8(7)
O28 O33 O3 . 4_455 134.9(7)
O27 O33 O3 . 4_455 109.7(6)
N4 O33 O3 4_455 4_455 60.4(6)
N2 O33 O3 . 4_455 91.9(10)
OW35 O33 O3 1_545 4_455 49.2(7)
O12 O33 O3 1_545 4_455 58.4(4)
Cr4 O33 OW34 . 3_645 62.4(6)
O30 O33 OW34 . 3_645 44.4(5)
O28 O33 OW34 . 3_645 57.0(5)
O27 O33 OW34 . 3_645 98.2(6)
N4 O33 OW34 4_455 3_645 117.8(7)
N2 O33 OW34 . 3_645 70.9(9)
OW35 O33 OW34 1_545 3_645 123.5(7)
O12 O33 OW34 1_545 3_645 95.2(5)
O3 O33 OW34 4_455 3_645 151.9(5)
Cr4 O33 O23 . 3_645 83.6(7)
O30 O33 O23 . 3_645 48.7(5)
O28 O33 O23 . 3_645 96.5(6)
O27 O33 O23 . 3_645 107.3(6)
N4 O33 O23 4_455 3_645 75.2(6)
N2 O33 O23 . 3_645 102.0(9)
OW35 O33 O23 1_545 3_645 150.2(8)
O12 O33 O23 1_545 3_645 75.1(5)
O3 O33 O23 4_455 3_645 126.5(5)
OW34 O33 O23 3_645 3_645 42.5(3)
Cr4 O33 O24 . . 54.4(5)
O30 O33 O24 . . 48.0(5)
O28 O33 O24 . . 91.4(6)
O27 O33 O24 . . 42.4(4)
N4 O33 O24 4_455 . 68.3(6)
N2 O33 O24 . . 154.2(10)
OW35 O33 O24 1_545 . 135.2(7)
O12 O33 O24 1_545 . 125.5(5)
O3 O33 O24 4_455 . 111.0(5)
OW34 O33 O24 3_645 . 91.6(5)
O23 O33 O24 3_645 . 74.4(4)
U4 OW34 O29 . 1_565 135.5(7)
U4 OW34 O30 . 3_655 53.9(4)
O29 OW34 O30 1_565 3_655 98.8(6)
U4 OW34 O19 . . 52.4(4)
O29 OW34 O19 1_565 . 126.6(7)
O30 OW34 O19 3_655 . 105.7(7)
U4 OW34 O23 . . 37.3(4)
O29 OW34 O23 1_565 . 164.3(7)
O30 OW34 O23 3_655 . 65.7(5)
O19 OW34 O23 . . 63.4(5)
U4 OW34 O20 . 1_565 151.2(7)
O29 OW34 O20 1_565 1_565 56.2(4)
O30 OW34 O20 3_655 1_565 152.8(7)
O19 OW34 O20 . 1_565 98.9(6)
O23 OW34 O20 . 1_565 138.3(6)
U4 OW34 O31 . . 100.8(5)
O29 OW34 O31 1_565 . 109.8(6)
O30 OW34 O31 3_655 . 151.2(7)
O19 OW34 O31 . . 54.2(5)
O23 OW34 O31 . . 85.9(5)
O20 OW34 O31 1_565 . 55.5(4)
U4 OW34 O22 . . 33.2(3)
O29 OW34 O22 1_565 . 103.8(6)
O30 OW34 O22 3_655 . 57.3(5)
O19 OW34 O22 . . 56.9(5)
O23 OW34 O22 . . 70.5(5)
O20 OW34 O22 1_565 . 133.3(7)
O31 OW34 O22 . . 110.7(6)
U4 OW34 O28 . 3_655 105.4(5)
O29 OW34 O28 1_565 3_655 55.3(4)
O30 OW34 O28 3_655 3_655 51.8(5)
O19 OW34 O28 . 3_655 153.1(7)
O23 OW34 O28 . 3_655 109.9(6)
O20 OW34 O28 1_565 3_655 101.3(5)
O31 OW34 O28 . 3_655 152.3(6)
O22 OW34 O28 . 3_655 96.2(5)
U4 OW34 Cr4 . 3_655 80.3(3)
O29 OW34 Cr4 1_565 3_655 82.7(4)
O30 OW34 Cr4 3_655 3_655 27.1(4)
O19 OW34 Cr4 . 3_655 132.6(6)
O23 OW34 Cr4 . 3_655 82.0(4)
O20 OW34 Cr4 1_565 3_655 128.1(5)
O31 OW34 Cr4 . 3_655 158.1(6)
O22 OW34 Cr4 . 3_655 82.3(4)
O28 OW34 Cr4 3_655 3_655 28.4(3)
U4 OW34 Cr6 . . 79.5(4)
O29 OW34 Cr6 1_565 . 114.9(5)
O30 OW34 Cr6 3_655 . 133.3(6)
O19 OW34 Cr6 . . 28.0(3)
O23 OW34 Cr6 . . 79.4(4)
O20 OW34 Cr6 1_565 . 72.5(4)
O31 OW34 Cr6 . . 27.9(4)
O22 OW34 Cr6 . . 83.0(4)
O28 OW34 Cr6 3_655 . 169.8(5)
Cr4 OW34 Cr6 3_655 . 159.3(4)
U4 OW34 Cr5 . 1_565 154.2(6)
O29 OW34 Cr5 1_565 1_565 28.2(3)
O30 OW34 Cr5 3_655 1_565 126.4(5)
O19 OW34 Cr5 . 1_565 115.0(5)
O23 OW34 Cr5 . 1_565 165.6(6)
O20 OW34 Cr5 1_565 1_565 27.9(3)
O31 OW34 Cr5 . 1_565 82.4(4)
O22 OW34 Cr5 . 1_565 121.6(5)
O28 OW34 Cr5 3_655 1_565 78.0(4)
Cr4 OW34 Cr5 3_655 1_565 106.3(4)
Cr6 OW34 Cr5 . 1_565 93.8(3)
U4 OW34 HW3A . . 109.5
O29 OW34 HW3A 1_565 . 100.3
O30 OW34 HW3A 3_655 . 160.8
O19 OW34 HW3A . . 60.8
O23 OW34 HW3A . . 95.2
O20 OW34 HW3A 1_565 . 46.0
O31 OW34 HW3A . . 9.6
O22 OW34 HW3A . . 115.7
O28 OW34 HW3A 3_655 . 144.7
Cr4 OW34 HW3A 3_655 . 159.8
Cr6 OW34 HW3A . . 33.1
Cr5 OW34 HW3A 1_565 . 72.8
U4 OW34 HW3B . . 109.6
O29 OW34 HW3B 1_565 . 27.5
O30 OW34 HW3B 3_655 . 88.7
O19 OW34 HW3B . . 106.1
O23 OW34 HW3B . . 145.9
O20 OW34 HW3B 1_565 . 73.1
O31 OW34 HW3B . . 115.3
O22 OW34 HW3B . . 76.8
O28 OW34 HW3B 3_655 . 63.7
Cr4 OW34 HW3B 3_655 . 84.3
Cr6 OW34 HW3B . . 106.4
Cr5 OW34 HW3B 1_565 . 48.2
HW3A OW34 HW3B . . 107.7
N2 OW35 O3 1_565 4_465 120.4(14)
N2 OW35 O13 1_565 . 118.0(14)
O3 OW35 O13 4_465 . 90.1(10)
N2 OW35 O33 1_565 1_565 61.7(12)
O3 OW35 O33 4_465 1_565 78.7(9)
O13 OW35 O33 . 1_565 165.3(12)
N2 OW35 O5 1_565 4_465 149.4(15)
O3 OW35 O5 4_465 4_465 90.2(9)
O13 OW35 O5 . 4_465 56.5(7)
O33 OW35 O5 1_565 4_465 132.1(11)
N2 OW35 C6 1_565 4_465 128.2(16)
O3 OW35 C6 4_465 4_465 67.5(9)
O13 OW35 C6 . 4_465 112.8(11)
O33 OW35 C6 1_565 4_465 71.9(9)
O5 OW35 C6 4_465 4_465 60.9(8)
N2 OW35 O14 1_565 4_475 89.6(12)
O3 OW35 O14 4_465 4_475 149.4(11)
O13 OW35 O14 . 4_475 79.5(8)
O33 OW35 O14 1_565 4_475 114.9(10)
O5 OW35 O14 4_465 4_475 60.1(6)
C6 OW35 O14 4_465 4_475 90.0(9)
N2 OW35 O28 1_565 1_565 48.7(11)
O3 OW35 O28 4_465 1_565 120.3(10)
O13 OW35 O28 . 1_565 149.6(10)
O33 OW35 O28 1_565 1_565 42.5(6)
O5 OW35 O28 4_465 1_565 118.3(9)
C6 OW35 O28 4_465 1_565 81.8(9)
O14 OW35 O28 4_475 1_565 73.9(7)
N2 OW35 O8 1_565 . 86.4(12)
O3 OW35 O8 4_465 . 82.1(8)
O13 OW35 O8 . . 42.6(5)
O33 OW35 O8 1_565 . 125.3(9)
O5 OW35 O8 4_465 . 98.5(9)
C6 OW35 O8 4_465 . 142.0(11)
O14 OW35 O8 4_475 . 107.4(8)
O28 OW35 O8 1_565 . 134.9(8)
N2 OW35 O15 1_565 . 75.5(11)
O3 OW35 O15 4_465 . 121.4(10)
O13 OW35 O15 . . 43.6(5)
O33 OW35 O15 1_565 . 136.7(10)
O5 OW35 O15 4_465 . 88.6(8)
C6 OW35 O15 4_465 . 149.1(11)
O14 OW35 O15 4_475 . 68.5(6)
O28 OW35 O15 1_565 . 111.3(8)
O8 OW35 O15 . . 40.5(4)
N2 OW35 O12 1_565 . 64.6(11)
O3 OW35 O12 4_465 . 55.8(6)
O13 OW35 O12 . . 114.7(9)
O33 OW35 O12 1_565 . 51.0(6)
O5 OW35 O12 4_465 . 145.9(10)
C6 OW35 O12 4_465 . 103.0(9)
O14 OW35 O12 4_475 . 154.0(10)
O28 OW35 O12 1_565 . 85.6(7)
O8 OW35 O12 . . 75.9(6)
O15 OW35 O12 . . 105.7(7)
N2 OW35 O1 1_565 . 59.1(11)
O3 OW35 O1 4_465 . 75.2(7)
O13 OW35 O1 . . 83.7(8)
O33 OW35 O1 1_565 . 84.2(8)
O5 OW35 O1 4_465 . 137.9(10)
C6 OW35 O1 4_465 . 138.7(10)
O14 OW35 O1 4_475 . 131.0(8)
O28 OW35 O1 1_565 . 103.0(7)
O8 OW35 O1 . . 41.2(4)
O15 OW35 O1 . . 67.7(5)
O12 OW35 O1 . . 38.3(4)
N2 OW35 HW3E 1_565 . 109.2
O3 OW35 HW3E 4_465 . 31.2
O13 OW35 HW3E . . 69.2
O33 OW35 HW3E 1_565 . 96.7
O5 OW35 HW3E 4_465 . 96.9
C6 OW35 HW3E 4_465 . 97.3
O14 OW35 HW3E 4_475 . 148.2
O28 OW35 HW3E 1_565 . 137.7
O8 OW35 HW3E . . 51.0
O15 OW35 HW3E . . 91.0
O12 OW35 HW3E . . 53.1
O1 OW35 HW3E . . 51.8
N2 OW35 HW3F 1_565 . 109.7
O3 OW35 HW3F 4_465 . 121.7
O13 OW35 HW3F . . 37.9
O33 OW35 HW3F 1_565 . 156.5
O5 OW35 HW3F 4_465 . 45.2
C6 OW35 HW3F 4_465 . 103.6
O14 OW35 HW3F 4_475 . 41.6
O28 OW35 HW3F 1_565 . 114.6
O8 OW35 HW3F . . 72.8
O15 OW35 HW3F . . 45.6
O12 OW35 HW3F . . 148.5
O1 OW35 HW3F . . 110.9
HW3E OW35 HW3F . . 106.8
N1 C1 O5 . . 68.1(14)
N1 C1 O16 . 1_545 110.8(14)
O5 C1 O16 . 1_545 70.5(6)
N1 C1 O11 . 4_455 176.9(15)
O5 C1 O11 . 4_455 111.2(9)
O16 C1 O11 1_545 4_455 66.3(6)
N1 C1 O18 . 4 73.3(14)
O5 C1 O18 . 4 140.1(8)
O16 C1 O18 1_545 4 116.1(8)
O11 C1 O18 4_455 4 106.8(8)
N1 C1 O4 . 4_465 108.8(14)
O5 C1 O4 . 4_465 83.6(7)
O16 C1 O4 1_545 4_465 118.6(9)
O11 C1 O4 4_455 4_465 73.9(6)
O18 C1 O4 4 4_465 119.1(8)
N1 C1 H1A . . 109.5
O5 C1 H1A . . 92.3
O16 C1 H1A 1_545 . 125.1
O11 C1 H1A 4_455 . 73.4
O18 C1 H1A 4 . 110.2
O4 C1 H1A 4_465 . 9.3
N1 C1 H1B . . 110.0
O5 C1 H1B . . 54.2
O16 C1 H1B 1_545 . 20.9
O11 C1 H1B 4_455 . 67.7
O18 C1 H1B 4 . 136.7
O4 C1 H1B 4_465 . 101.1
H1A C1 H1B . . 108.9
N1 C1 H1C . . 109.8
O5 C1 H1C . . 157.1
O16 C1 H1C 1_545 . 90.2
O11 C1 H1C 4_455 . 69.7
O18 C1 H1C 4 . 39.0
O4 C1 H1C 4_465 . 117.5
H1A C1 H1C . . 109.3
H1B C1 H1C . . 109.3
N3 C2 O25 . . 72.2(12)
N3 C2 O22 . 3_645 139.0(16)
O25 C2 O22 . 3_645 67.2(6)
N3 C2 H2A . . 110.0
O25 C2 H2A . . 79.4
O22 C2 H2A 3_645 . 57.4
N3 C2 H2B . . 110.4
O25 C2 H2B . . 61.0
O22 C2 H2B 3_645 . 53.1
H2A C2 H2B . . 108.5
N3 C2 H2C . . 110.2
O25 C2 H2C . . 169.4
O22 C2 H2C 3_645 . 110.7
H2A C2 H2C . . 108.6
H2B C2 H2C . . 109.1
N2 C3 O26 1_565 1_665 162(3)
N2 C3 H3A 1_565 . 109.6
O26 C3 H3A 1_665 . 52.2
N2 C3 H3B 1_565 . 108.1
O26 C3 H3B 1_665 . 83.5
H3A C3 H3B . . 109.4
N2 C3 H3C 1_565 . 110.1
O26 C3 H3C 1_665 . 77.9
H3A C3 H3C . . 109.9
H3B C3 H3C . . 109.7
N4 C4 H4A . . 109.2
N4 C4 H4B . . 109.0
H4A C4 H4B . . 110.1
N4 C4 H4C . . 108.8
H4A C4 H4C . . 109.6
H4B C4 H4C . . 110.1
N4 C5 O22 . 4_565 154(2)
N4 C5 H5A . . 109.5
O22 C5 H5A 4_565 . 96.0
N4 C5 H5B . . 109.1
O22 C5 H5B 4_565 . 66.4
H5A C5 H5B . . 109.2
N4 C5 H5C . . 110.0
O22 C5 H5C 4_565 . 53.0
H5A C5 H5C . . 109.6
H5B C5 H5C . . 109.4
N1 C6 O27 . 4 74.4(17)
N1 C6 OW35 . 4_565 77.5(15)
O27 C6 OW35 4 4_565 87.9(9)
N1 C6 O5 . . 63.3(16)
O27 C6 O5 4 . 130.1(10)
OW35 C6 O5 4_565 . 59.0(8)
N1 C6 H6A . . 108.8
O27 C6 H6A 4 . 96.1
OW35 C6 H6A 4_565 . 173.3
O5 C6 H6A . . 121.1
N1 C6 H6B . . 109.9
O27 C6 H6B 4 . 45.4
OW35 C6 H6B 4_565 . 69.6
O5 C6 H6B . . 128.5
H6A C6 H6B . . 109.5
N1 C6 H6C . . 109.7
O27 C6 H6C 4 . 150.7
OW35 C6 H6C 4_565 . 65.7
O5 C6 H6C . . 46.5
H6A C6 H6C . . 109.2
H6B C6 H6C . . 109.7
N3 C7 O21 . . 67.6(13)
N3 C7 O26 . 3 174.2(18)
O21 C7 O26 . 3 107.2(9)
N3 C7 H7A . . 109.2
O21 C7 H7A . . 117.7
O26 C7 H7A 3 . 70.2
N3 C7 H7B . . 109.6
O21 C7 H7B . . 130.7
O26 C7 H7B 3 . 75.8
H7A C7 H7B . . 109.6
N3 C7 H7C . . 109.5
O21 C7 H7C . . 42.5
O26 C7 H7C 3 . 65.8
H7A C7 H7C . . 109.5
H7B C7 H7C . . 109.4
N2 C8 O11 . . 160(3)
N2 C8 H8A . . 110.0
O11 C8 H8A . . 75.5
N2 C8 H8B . . 109.6
O11 C8 H8B . . 85.3
H8A C8 H8B . . 109.6
N2 C8 H8C . . 108.5
O11 C8 H8C . . 52.6
H8A C8 H8C . . 109.5
H8B C8 H8C . . 109.6
C6 N1 C1 . . 112(2)
C6 N1 O5 . . 88.6(18)
C1 N1 O5 . . 82.0(15)
C6 N1 O27 . 4 77.1(17)
C1 N1 O27 . 4 128.5(17)
O5 N1 O27 . 4 149.4(10)
C6 N1 O18 . 4 108.4(18)
C1 N1 O18 . 4 78.0(14)
O5 N1 O18 . 4 157.4(10)
O27 N1 O18 4 4 52.3(6)
C6 N1 H1D . . 109.6
C1 N1 H1D . . 68.2
O5 N1 H1D . . 22.1
O27 N1 H1D 4 . 159.5
O18 N1 H1D 4 . 136.2
C6 N1 H1E . . 109.1
C1 N1 H1E . . 137.7
O5 N1 H1E . . 109.4
O27 N1 H1E 4 . 52.8
O18 N1 H1E 4 . 79.6
H1D N1 H1E . . 107.3
C3 N2 C8 1_545 . 103(3)
C3 N2 OW35 1_545 1_545 144(3)
C8 N2 OW35 . 1_545 102(3)
C3 N2 O33 1_545 . 100(3)
C8 N2 O33 . . 153(3)
OW35 N2 O33 1_545 . 64.8(12)
C3 N2 O28 1_545 . 110(3)
C8 N2 O28 . . 105(2)
OW35 N2 O28 1_545 . 88.1(14)
O33 N2 O28 . . 53.6(8)
C3 N2 H2D 1_545 . 109.2
C8 N2 H2D . . 22.0
OW35 N2 H2D 1_545 . 103.9
O33 N2 H2D . . 134.3
O28 N2 H2D . . 83.3
C3 N2 H2E 1_545 . 109.2
C8 N2 H2E . . 127.6
OW35 N2 H2E 1_545 . 74.0
O33 N2 H2E . . 28.9
O28 N2 H2E . . 24.9
H2D N2 H2E . . 106.4
C7 N3 C2 . . 112.4(18)
C7 N3 O21 . . 83.8(14)
C2 N3 O21 . . 96.7(15)
C7 N3 O32 . 3_545 97.4(13)
C2 N3 O32 . 3_545 146.5(15)
O21 N3 O32 . 3_545 70.8(6)
C7 N3 O11 . 3_645 124.8(16)
C2 N3 O11 . 3_645 88.5(14)
O21 N3 O11 . 3_645 146.2(8)
O32 N3 O11 3_545 3_645 86.5(6)
C7 N3 O25 . . 146.1(16)
C2 N3 O25 . . 79.6(13)
O21 N3 O25 . . 62.9(6)
O32 N3 O25 3_545 . 67.0(6)
O11 N3 O25 3_645 . 85.5(6)
C7 N3 H3D . . 109.5
C2 N3 H3D . . 98.2
O21 N3 H3D . . 28.8
O32 N3 H3D 3_545 . 55.9
O11 N3 H3D 3_645 . 117.4
O25 N3 H3D . . 36.7
C7 N3 H3E . . 109.6
C2 N3 H3E . . 118.6
O21 N3 H3E . . 130.6
O32 N3 H3E 3_545 . 60.6
O11 N3 H3E 3_645 . 30.2
O25 N3 H3E . . 89.3
H3D N3 H3E . . 107.6
C5 N4 C4 . . 114(2)
C5 N4 O2 . . 109.6(16)
C4 N4 O2 . . 106.8(15)
C5 N4 O33 . 4 110.2(16)
C4 N4 O33 . 4 97.2(13)
O2 N4 O33 . 4 118.7(9)
C5 N4 O12 . 4_565 99.0(15)
C4 N4 O12 . 4_565 146.6(16)
O2 N4 O12 . 4_565 64.2(6)
O33 N4 O12 4 4_565 65.1(6)
C5 N4 H4D . . 109.5
C4 N4 H4D . . 4.9
O2 N4 H4D . . 107.2
O33 N4 H4D 4 . 101.0
O12 N4 H4D 4_565 . 151.3
C5 N4 H4E . . 109.5
C4 N4 H4E . . 107.0
O2 N4 H4E . . 0.2
O33 N4 H4E 4 . 118.6
O12 N4 H4E 4_565 . 64.0
H4D N4 H4E . . 107.5

loop_
_geom_bond_atom_site_label_1
_geom_bond_atom_site_label_2
_geom_bond_site_symmetry_2
_geom_bond_distance
U1 O11 . 1.782(16)
U1 O5 . 1.786(16)
U1 O6 4_465 2.344(14)
U1 O13 4_565 2.353(13)
U1 O7 1_545 2.357(13)
U1 O15 1_545 2.378(13)
U1 O9 . 2.391(13)
U1 O10 . 3.957(14)
U1 O14 1_545 4.090(17)
U1 O16 4_565 4.113(16)
U1 O7 4_465 4.155(12)
U1 OW35 4_565 4.17(3)
U2 O4 . 1.739(13)
U2 O3 . 1.752(15)
U2 O2 . 2.328(15)
U2 O1 . 2.354(14)
U2 O8 . 2.359(14)
U2 O10 4_565 2.371(14)
U2 OW17 . 2.523(15)
U2 O15 . 3.910(13)
U2 O7 . 3.918(12)
U2 O12 4_565 3.922(15)
U2 O9 . 4.179(13)
U2 O10 . 4.224(14)
U3 O21 . 1.764(16)
U3 O26 . 1.766(16)
U3 O18 . 2.364(13)
U3 O27 . 2.364(13)
U3 O20 3 2.379(13)
U3 O24 . 2.395(12)
U3 O31 3_545 2.415(16)
U3 O25 . 3.875(15)
U3 O32 3_545 4.099(17)
U3 O30 . 4.176(15)
U3 O31 . 4.265(15)
U3 O19 . 4.299(14)
U4 O22 . 1.758(16)
U4 O23 . 1.767(16)
U4 O19 . 2.327(15)
U4 O29 3_655 2.345(12)
U4 O28 . 2.347(14)
U4 O30 3_655 2.381(16)
U4 OW34 . 2.484(14)
U4 O25 3_655 4.154(14)
U4 O30 . 4.257(15)
U4 O27 . 4.277(13)
U4 O31 . 4.295(15)
Cr1 O14 . 1.592(17)
Cr1 O7 . 1.628(15)
Cr1 O6 . 1.668(14)
Cr1 O2 . 1.712(13)
Cr1 O15 4_575 3.526(13)
Cr1 O16 . 3.563(16)
Cr1 O4 . 3.597(14)
Cr1 O10 4_565 3.618(15)
Cr1 O15 . 3.658(14)
Cr2 O12 . 1.612(15)
Cr2 O10 . 1.650(16)
Cr2 O1 . 1.662(13)
Cr2 O9 . 1.666(13)
Cr2 O6 4_465 3.315(14)
Cr2 OW17 . 3.485(14)
Cr2 O2 4_465 3.489(13)
Cr2 O3 4_465 3.739(14)
Cr3 O16 . 1.588(19)
Cr3 O15 . 1.653(14)
Cr3 O13 . 1.673(13)
Cr3 O8 . 1.680(14)
Cr3 O2 . 3.325(14)
Cr3 O7 4_475 3.353(13)
Cr3 OW17 4_465 3.525(15)
Cr3 O4 . 3.722(14)
Cr4 O33 . 1.595(17)
Cr4 O30 . 1.622(18)
Cr4 O28 . 1.672(14)
Cr4 O27 . 1.676(13)
Cr4 OW34 3_645 3.477(14)
Cr4 O24 . 3.537(13)
Cr4 O23 . 3.667(16)
Cr4 O19 . 3.711(15)
Cr5 O25 . 1.588(16)
Cr5 O24 . 1.645(15)
Cr5 O20 . 1.647(13)
Cr5 O29 . 1.692(12)
Cr5 O18 3_545 3.331(13)
Cr5 O30 . 3.373(16)
Cr5 OW34 1_545 3.498(14)
Cr5 O31 3_545 3.555(15)
Cr5 O21 . 3.610(14)
Cr6 O32 . 1.615(16)
Cr6 O31 . 1.632(18)
Cr6 O19 . 1.665(15)
Cr6 O18 . 1.673(13)
Cr6 O25 3 3.410(14)
Cr6 OW34 . 3.482(15)
Cr6 O27 . 3.654(13)
Cr6 O21 . 3.699(15)
O1 O9 . 2.665(18)
O1 O12 . 2.669(19)
O1 O10 . 2.69(2)
O1 OW17 . 2.748(19)
O1 O4 . 2.769(18)
O1 O8 . 2.83(2)
O1 O3 . 3.06(2)
O1 OW35 . 4.07(3)
O1 OW17 4_465 4.09(2)
O1 O3 4_465 4.349(18)
O2 O14 . 2.69(2)
O2 N4 . 2.73(3)
O2 O7 . 2.725(19)
O2 O6 . 2.745(19)
O2 O10 4_565 2.84(2)
O2 O8 . 2.846(19)
O2 O3 . 2.890(19)
O2 O4 . 2.96(2)
O2 O12 4_565 3.093(19)
O2 O16 . 3.16(2)
O3 O8 . 2.84(2)
O3 OW35 4_565 2.89(3)
O3 OW17 . 2.96(2)
O3 O10 4_565 3.00(2)
O3 O12 4_565 3.41(2)
O3 O4 . 3.49(2)
O3 O10 . 3.74(2)
O3 Cr2 4_565 3.739(14)
O3 O33 4 3.74(2)
O4 O10 4_565 2.91(2)
O4 O8 . 3.02(2)
O4 O7 . 3.079(18)
O4 OW17 . 3.149(18)
O4 C1 4_565 3.20(3)
O4 O15 . 3.203(18)
O5 O15 1_545 2.87(2)
O5 N1 . 2.88(3)
O5 O13 4_565 2.893(19)
O5 O7 1_545 2.956(19)
O5 O9 . 2.99(2)
O5 O6 4_465 3.05(2)
O5 C1 . 3.07(3)
O5 OW35 4_565 3.16(3)
O5 C6 . 3.22(3)
O5 O10 . 3.29(2)
O5 O14 1_545 3.33(2)
O6 U1 4_565 2.344(14)
O6 O14 . 2.66(2)
O6 O7 . 2.72(2)
O6 O15 4_575 2.80(2)
O6 O9 4_565 2.836(19)
O6 O11 4_565 2.883(19)
O6 O5 4_565 3.05(2)
O6 Cr2 4_565 3.315(14)
O6 O10 4_565 3.38(2)
O6 O12 4_565 3.418(19)
O7 U1 1_565 2.357(13)
O7 O14 . 2.63(2)
O7 O13 4_575 2.672(18)
O7 O15 . 2.821(18)
O7 O11 1_565 2.94(2)
O7 O5 1_565 2.956(19)
O7 O15 4_575 3.200(18)
O7 Cr3 4_575 3.353(13)
O8 O16 . 2.66(2)
O8 O13 . 2.675(18)
O8 O15 . 2.75(2)
O8 OW17 4_465 2.79(2)
O8 O10 . 3.71(2)
O8 OW35 . 3.95(3)
O9 O12 . 2.695(19)
O9 O10 . 2.74(2)
O9 O13 4_565 2.782(19)
O9 O6 4_465 2.836(19)
O9 OW17 . 2.902(19)
O9 O11 . 2.959(19)
O10 U2 4_465 2.371(13)
O10 O12 . 2.67(2)
O10 OW17 4_465 2.80(2)
O10 O2 4_465 2.84(2)
O10 O4 4_465 2.91(2)
O10 O3 4_465 3.00(2)
O10 O6 4_465 3.38(2)
O10 Cr1 4_465 3.618(15)
O11 O6 4_465 2.883(19)
O11 O7 1_545 2.94(2)
O11 O13 4_565 2.96(2)
O11 N3 3_655 2.99(3)
O11 C8 . 3.05(4)
O11 C1 4 3.10(3)
O11 O15 1_545 3.11(2)
O11 O16 4_565 3.38(2)
O11 O4 1_545 3.785(19)
O12 N4 4_465 3.07(2)
O12 O2 4_465 3.093(19)
O12 O33 1_565 3.19(2)
O12 O3 4_465 3.41(2)
O12 O6 4_465 3.418(19)
O12 U2 4_465 3.922(15)
O12 OW35 . 4.06(3)
O12 O23 3_655 4.49(2)
O13 U1 4_465 2.353(13)
O13 O16 . 2.65(2)
O13 O7 4_475 2.672(18)
O13 O15 . 2.753(18)
O13 O9 4_465 2.782(19)
O13 O5 4_465 2.893(19)
O13 OW35 . 2.93(3)
O13 O11 4_465 2.96(2)
O13 OW17 4_465 3.069(19)
O13 O14 4_475 4.12(2)
O14 O16 . 3.14(2)
O14 O5 1_565 3.33(2)
O14 OW35 4_575 3.47(3)
O14 O22 4_565 3.68(2)
O14 O15 . 4.06(2)
O14 U1 1_565 4.090(17)
O14 O19 4_565 4.10(2)
O14 O13 4_575 4.12(2)
O15 U1 1_565 2.378(13)
O15 O16 . 2.66(2)
O15 O6 4_475 2.80(2)
O15 O5 1_565 2.87(2)
O15 O11 1_565 3.11(2)
O15 O7 4_475 3.200(18)
O15 Cr1 4_475 3.526(13)
O16 C1 1_565 3.09(3)
O16 O11 4_465 3.38(2)
O16 O32 4_565 3.55(3)
O16 O5 1_565 3.56(2)
O16 O7 4_475 3.85(2)
OW17 O8 4_565 2.79(2)
OW17 O10 4_565 2.80(2)
OW17 O13 4_565 3.069(19)
OW17 Cr3 4_565 3.525(15)
OW17 O1 4_565 4.09(2)
OW17 OW35 4_565 4.12(4)
OW17 HW3C . 1.0022
OW17 HW3D . 1.0076
O18 O32 . 2.68(2)
O18 O19 . 2.693(19)
O18 O27 . 2.717(18)
O18 O31 . 2.74(2)
O18 O20 3 2.743(19)
O18 O26 . 2.95(2)
O18 O21 . 2.97(2)
O18 O25 3 3.009(18)
O18 N1 4_455 3.10(3)
O18 C1 4_455 3.16(3)
O19 O31 . 2.67(2)
O19 O32 . 2.70(2)
O19 OW34 . 2.75(2)
O19 O22 . 2.86(2)
O19 O28 . 2.88(2)
O19 O23 . 2.97(2)
O19 O27 . 3.28(2)
O19 O21 . 4.00(2)
O20 U3 3_545 2.379(13)
O20 O25 . 2.651(19)
O20 O29 . 2.665(18)
O20 O24 . 2.695(19)
O20 O18 3_545 2.743(19)
O20 O31 1_545 2.79(2)
O20 OW34 1_545 2.923(18)
O20 O21 3_545 2.93(2)
O20 O26 3_545 2.98(2)
O20 O31 3_545 3.818(19)
O20 O32 1_545 3.84(2)
O21 N3 . 2.85(3)
O21 O20 3 2.93(2)
O21 O24 . 2.937(19)
O21 O27 . 3.00(2)
O21 O31 3_545 3.00(2)
O21 C7 . 3.06(3)
O21 O25 . 3.07(2)
O21 O32 3_545 3.37(2)
O21 O26 . 3.53(2)
O22 O30 3_655 2.87(2)
O22 O28 . 2.931(19)
O22 O29 3_655 2.96(2)
O22 C5 4_465 3.13(3)
O22 C2 3_655 3.13(3)
O22 OW34 . 3.19(2)
O22 O25 3_655 3.464(19)
O22 O23 . 3.52(2)
O22 O14 4_465 3.68(2)
O22 O23 3_655 3.91(2)
O23 OW34 . 2.903(19)
O23 O29 3_655 2.910(19)
O23 O28 . 2.93(2)
O23 O30 3_655 3.06(2)
O23 O30 . 3.55(2)
O23 O22 3_645 3.91(2)
O23 O27 . 4.06(2)
O24 O25 . 2.65(2)
O24 O29 . 2.768(18)
O24 O27 . 2.877(19)
O24 O31 3_545 2.88(2)
O24 O26 . 3.01(2)
O24 O30 . 3.139(19)
O24 O18 3_545 3.918(19)
O25 O29 . 2.668(19)
O25 O18 3_545 3.009(18)
O25 N3 . 3.03(2)
O25 C2 . 3.13(3)
O25 O32 3_545 3.30(2)
O25 Cr6 3_545 3.410(14)
O25 O22 3_645 3.464(19)
O25 O31 3_545 3.51(2)
O26 O27 . 2.923(19)
O26 O31 3_545 2.96(2)
O26 O20 3 2.98(2)
O26 C3 1_445 3.21(4)
O26 C7 3_545 3.27(3)
O26 OW34 3_545 4.28(2)
O27 O33 . 2.67(2)
O27 O30 . 2.71(2)
O27 O28 . 2.731(19)
O27 N1 4_455 3.07(3)
O27 C6 4_455 3.11(4)
O28 O33 . 2.64(2)
O28 O30 . 2.70(2)
O28 O29 3_655 2.857(19)
O28 N2 . 2.93(4)
O28 OW34 3_645 3.32(2)
O28 OW35 1_545 3.90(4)
O29 U4 3_645 2.345(12)
O29 OW34 1_545 2.727(18)
O29 O30 . 2.77(2)
O29 O28 3_645 2.857(19)
O29 O23 3_645 2.910(19)
O29 O22 3_645 2.96(2)
O29 O30 3_645 4.154(19)
O30 U4 3_645 2.381(16)
O30 O33 . 2.63(3)
O30 OW34 3_645 2.74(2)
O30 O22 3_645 2.87(2)
O30 O23 3_645 3.06(2)
O31 U3 3 2.415(16)
O31 O32 . 2.65(3)
O31 O20 1_565 2.79(2)
O31 O24 3 2.88(2)
O31 O26 3 2.96(2)
O31 O21 3 3.00(2)
O31 OW34 . 3.07(2)
O31 O25 3 3.51(2)
O31 Cr5 3 3.555(15)
O32 N3 3 2.96(2)
O32 O25 3 3.30(2)
O32 O21 3 3.37(2)
O32 O16 4_465 3.55(3)
O32 O20 1_565 3.84(2)
O32 O11 1_455 4.08(2)
O32 U3 3 4.099(17)
O32 OW34 . 4.23(2)
O33 N4 4_455 2.85(3)
O33 N2 . 2.93(4)
O33 OW35 1_545 3.01(4)
O33 O12 1_545 3.19(2)
O33 O3 4_455 3.74(2)
O33 OW34 3_645 3.91(2)
O33 O23 3_645 4.08(2)
OW34 O29 1_565 2.727(18)
OW34 O30 3_655 2.74(2)
OW34 O20 1_565 2.923(18)
OW34 O28 3_655 3.32(2)
OW34 Cr4 3_655 3.477(14)
OW34 Cr5 1_565 3.498(14)
OW34 HW3A . 1.0035
OW34 HW3B . 1.0029
OW35 N2 1_565 2.67(5)
OW35 O3 4_465 2.89(3)
OW35 O33 1_565 3.01(4)
OW35 O5 4_465 3.16(3)
OW35 C6 4_465 3.19(4)
OW35 O14 4_475 3.47(3)
OW35 O28 1_565 3.90(4)
OW35 HW3E . 1.0094
OW35 HW3F . 1.0106
C1 N1 . 1.55(3)
C1 O16 1_545 3.09(3)
C1 O11 4_455 3.10(3)
C1 O18 4 3.16(3)
C1 O4 4_465 3.20(3)
C1 H1A . 1.0038
C1 H1B . 1.0035
C1 H1C . 0.9984
C2 N3 . 1.50(3)
C2 O22 3_645 3.13(3)
C2 H2A . 1.0090
C2 H2B . 1.0031
C2 H2C . 1.0021
C3 N2 1_565 1.41(5)
C3 O26 1_665 3.21(4)
C3 H3A . 0.9990
C3 H3B . 1.0019
C3 H3C . 0.9958
C4 N4 . 1.55(3)
C4 H4A . 0.9989
C4 H4B . 0.9933
C4 H4C . 0.9995
C5 N4 . 1.46(4)
C5 O22 4_565 3.13(3)
C5 H5A . 1.0009
C5 H5B . 1.0023
C5 H5C . 0.9983
C6 N1 . 1.52(4)
C6 O27 4 3.11(4)
C6 OW35 4_565 3.19(4)
C6 H6A . 1.0032
C6 H6B . 0.9963
C6 H6C . 1.0007
C7 N3 . 1.47(3)
C7 O26 3 3.26(3)
C7 H7A . 0.9984
C7 H7B . 1.0002
C7 H7C . 1.0012
C8 N2 . 1.65(6)
C8 H8A . 0.9993
C8 H8B . 0.9988
C8 H8C . 1.0004
N1 O27 4 3.07(3)
N1 O18 4 3.10(3)
N1 H1D . 1.0038
N1 H1E . 1.0083
N2 C3 1_545 1.41(5)
N2 OW35 1_545 2.67(5)
N2 H2D . 1.0132
N2 H2E . 1.0119
N3 O32 3_545 2.96(2)
N3 O11 3_645 2.99(3)
N3 H3D . 1.0048
N3 H3E . 1.0032
N4 O33 4 2.85(3)
N4 O12 4_565 3.07(2)
N4 H4D . 1.0047
N4 H4E . 1.0052

_cod_database_fobs_code 2108066
